data_1508067
loop_
_publ_author_name
'Campbell, Victoria E.'
'de Hatten, Xavier'
'Delsuc, Nicolas'
'Kauffmann, Brice'
'Huc, Ivan'
'Nitschke, Jonathan R.'

_publ_section_title
;
 Cascading transformations within a dynamic self-assembled system.
;
_journal_issue 8
_journal_name_full 'Nature chemistry'
_journal_page_first 684
_journal_page_last 687
_journal_paper_doi 10.1038/nchem.693
_journal_volume 2
_journal_year 2010
_chemical_formula_sum 'C109 H87.66666 B2 Cl1.33333 Cu F8.49333 N16 O17.33333 Zn2'
_chemical_formula_weight 2323.55
_chemical_name_systematic
; 
 ? 
;
_space_group_IT_number 14
_symmetry_cell_setting monoclinic
_symmetry_space_group_name_Hall '-P 2yn'
_symmetry_space_group_name_H-M 'P 1 21/n 1'
_atom_sites_solution_hydrogens geom
_atom_sites_solution_primary direct
_atom_sites_solution_secondary difmap
_audit_creation_method SHELXL-97
_cell_angle_alpha 90.00
_cell_angle_beta 94.12
_cell_angle_gamma 90.00
_cell_formula_units_Z 12
_cell_length_a 23.958
_cell_length_b 26.469
_cell_length_c 51.790
_cell_measurement_temperature 213(2)
_cell_volume 32757.461
_computing_structure_refinement 'SHELXL-97 (Sheldrick, 1997)'
_computing_structure_solution 'SHELXS-97 (Sheldrick, 1990)'
_diffrn_ambient_temperature 213(2)
_diffrn_measured_fraction_theta_full 0.942
_diffrn_measured_fraction_theta_max 0.942
_diffrn_radiation_monochromator 'Helios optics'
_diffrn_radiation_source 'rotating anode'
_diffrn_radiation_type CuK\a
_diffrn_radiation_wavelength 1.54178
_diffrn_reflns_av_R_equivalents 0.0694
_diffrn_reflns_av_sigmaI/netI 0.0732
_diffrn_reflns_limit_h_max 20
_diffrn_reflns_limit_h_min -20
_diffrn_reflns_limit_k_max 22
_diffrn_reflns_limit_k_min -21
_diffrn_reflns_limit_l_max 44
_diffrn_reflns_limit_l_min -37
_diffrn_reflns_number 109136
_diffrn_reflns_theta_full 42.24
_diffrn_reflns_theta_max 42.24
_diffrn_reflns_theta_min 1.71
_exptl_absorpt_coefficient_mu 1.783
_exptl_absorpt_correction_type none
_exptl_crystal_density_diffrn 1.414
_exptl_crystal_density_method 'not measured'
_exptl_crystal_F_000 14276
_exptl_crystal_size_max 0.8
_exptl_crystal_size_mid 0.06
_exptl_crystal_size_min 0.06
_refine_diff_density_max 1.438
_refine_diff_density_min -0.724
_refine_diff_density_rms 0.190
_refine_ls_extinction_coef 0.00008(2)
_refine_ls_extinction_expression Fc^*^=kFc[1+0.001xFc^2^\l^3^/sin(2\q)]^-1/4^
_refine_ls_extinction_method SHELXL
_refine_ls_goodness_of_fit_ref 1.901
_refine_ls_hydrogen_treatment constr
_refine_ls_matrix_type full
_refine_ls_number_parameters 2176
_refine_ls_number_reflns 21408
_refine_ls_number_restraints 187
_refine_ls_restrained_S_all 2.029
_refine_ls_R_factor_all 0.2843
_refine_ls_R_factor_gt 0.1887
_refine_ls_shift/su_max 0.090
_refine_ls_shift/su_mean 0.016
_refine_ls_structure_factor_coef Fsqd
_refine_ls_weighting_details 'calc w=1/[\s^2^(Fo^2^)+(0.2000P)^2^+0.0000P] where P=(Fo^2^+2Fc^2^)/3'
_refine_ls_weighting_scheme calc
_refine_ls_wR_factor_gt 0.4652
_refine_ls_wR_factor_ref 0.5323
_reflns_number_gt 10752
_reflns_number_total 21408
_reflns_threshold_expression >2sigma(I)
_cod_data_source_file nchem.693-s3.cif
_cod_data_source_block helicateZnCu
_cod_original_cell_volume 32757.4
_cod_original_sg_symbol_H-M P2(1)/n
_cod_database_code 1508067

loop_
_symmetry_equiv_pos_as_xyz
'x, y, z'
'-x+1/2, y+1/2, -z+1/2'
'-x, -y, -z'
'x-1/2, -y-1/2, z-1/2'

loop_
_atom_site_label
_atom_site_type_symbol
_atom_site_fract_x
_atom_site_fract_y
_atom_site_fract_z
_atom_site_U_iso_or_equiv
_atom_site_adp_type
_atom_site_occupancy
_atom_site_symmetry_multiplicity
_atom_site_calc_flag
_atom_site_refinement_flags
_atom_site_disorder_assembly
_atom_site_disorder_group
Zn1 Zn 0.41776(14) 0.40451(15) 0.13063(10) 0.1334(18) Uani 1 1 d . . .
Cu23 Cu 0.90391(15) 0.28460(18) 0.11361(10) 0.1351(19) Uani 1 1 d . . .
Zn3 Zn 0.91306(16) 0.36785(19) 0.07764(10) 0.157(2) Uani 1 1 d . . .
Zn4 Zn 0.89959(16) 0.19869(19) 0.14813(12) 0.167(2) Uani 1 1 d . . .
Cu22 Cu 0.40797(15) 0.29841(15) 0.13154(10) 0.1307(19) Uani 1 1 d . . .
Zn6 Zn 1.41752(18) -0.30650(15) 0.11079(9) 0.1399(18) Uani 1 1 d . . .
Zn21 Zn 0.40052(16) 0.19345(15) 0.13366(10) 0.147(2) Uani 1 1 d . . .
Zn20 Zn 1.3750(2) -0.09733(18) 0.11498(12) 0.175(2) Uani 1 1 d . . .
Cu3 Cu 1.3963(2) -0.20240(16) 0.11236(10) 0.1462(19) Uani 1 1 d . . .
N925 N 0.8394(8) 0.3306(9) 0.0689(5) 0.120(8) Uani 1 1 d . . .
N921 N 1.4458(15) -0.1662(9) 0.0844(7) 0.162(11) Uani 1 1 d . . .
C915 C 0.4318(12) 0.4170(9) 0.0746(7) 0.107(10) Uiso 1 1 d D . .
N43 N 0.3548(8) 0.5034(7) 0.1271(5) 0.106(7) Uani 1 1 d . . .
H43 H 0.3907 0.5033 0.1268 0.127 Uiso 1 1 calc R . .
C5 C 1.3624(15) -0.3007(12) 0.1591(6) 0.125(11) Uiso 1 1 d D . .
C896 C 0.5106(13) 0.2230(12) 0.1133(7) 0.120(12) Uiso 1 1 d . . .
O8 O 0.9472(8) 0.1314(8) 0.1910(4) 0.145(7) Uiso 1 1 d . . .
N922 N 1.3500(10) -0.3483(9) 0.1192(5) 0.118(8) Uani 1 1 d . . .
N909 N 0.3684(10) 0.1594(8) 0.1001(5) 0.117(8) Uani 1 1 d . . .
N45 N 1.5644(10) -0.3681(8) 0.1537(7) 0.134(9) Uani 1 1 d . . .
H45 H 1.5962 -0.3575 0.1492 0.161 Uiso 1 1 calc R . .
N913 N 0.4815(8) 0.3753(7) 0.1111(7) 0.122(9) Uani 1 1 d . . .
N40 N 0.4459(10) 0.0904(8) 0.1184(7) 0.148(10) Uani 1 1 d . . .
H40 H 0.4148 0.0887 0.1258 0.177 Uiso 1 1 calc R . .
N44 N 1.3953(12) -0.4098(9) 0.0834(5) 0.127(8) Uani 1 1 d . . .
H44 H 1.4102 -0.4064 0.0989 0.152 Uiso 1 1 calc R . .
O16 O 1.4767(8) -0.3923(7) 0.1368(3) 0.119(6) Uiso 1 1 d . . .
C503 C 1.0180(15) 0.2957(13) 0.0868(6) 0.136(11) Uiso 1 1 d . . .
F6 F 0.7266(10) 0.4578(9) 0.2188(4) 0.215(9) Uiso 1 1 d . . .
C928 C 0.9686(11) 0.3428(10) 0.2007(5) 0.111(9) Uiso 1 1 d . . .
H928 H 0.9805 0.3562 0.2168 0.133 Uiso 1 1 calc R . .
N916 N 0.3467(8) 0.3860(8) 0.1513(7) 0.117(9) Uani 1 1 d . . .
N502 N 0.9643(9) 0.2695(10) 0.0867(5) 0.128(8) Uani 1 1 d . . .
N929 N 0.9233(13) 0.3446(9) 0.0386(5) 0.139(9) Uani 1 1 d . . .
O23 O 0.4867(8) 0.1046(7) 0.0787(4) 0.142(7) Uiso 1 1 d . . .
N805 N 1.3186(12) -0.2340(8) 0.0978(6) 0.134(9) Uani 1 1 d D . .
F23 F 0.2019(7) 0.3130(7) 0.1636(3) 0.161(6) Uiso 1 1 d . . .
O393 O 0.5035(11) 0.1338(10) 0.2401(6) 0.203(10) Uiso 1 1 d . . .
O27 O 0.8215(11) 0.2754(11) 0.2514(7) 0.200(10) Uiso 1 1 d . . .
O28 O 0.4972(6) 0.4877(6) 0.1323(4) 0.105(5) Uiso 1 1 d . . .
C960 C 0.6163(13) 0.4986(10) 0.1430(7) 0.103(9) Uiso 1 1 d . . .
N201 N 0.4371(9) 0.4348(7) 0.1663(5) 0.102(7) Uani 1 1 d . . .
N911 N 0.4295(11) 0.2701(7) 0.0968(5) 0.116(8) Uani 1 1 d . . .
C316 C 1.6157(15) -0.3855(12) 0.2188(8) 0.157(13) Uiso 1 1 d . . .
H316 H 1.6499 -0.3818 0.2283 0.188 Uiso 1 1 calc R . .
C803 C 1.4992(18) -0.1779(14) 0.0883(8) 0.143(13) Uiso 1 1 d . . .
F8 F 1.6716(12) -0.3285(11) 0.1442(5) 0.252(10) Uiso 1 1 d D . .
C279 C 1.0205(13) 0.3425(12) 0.1017(5) 0.108(10) Uiso 1 1 d . . .
C918 C 0.4175(16) 0.2877(13) 0.1883(8) 0.127(13) Uiso 1 1 d . . .
C812 C 0.2533(12) 0.3460(11) 0.0688(6) 0.127(10) Uiso 1 1 d . . .
H812 H 0.2226 0.3523 0.0572 0.152 Uiso 1 1 calc R . .
C310 C 1.591(2) -0.0764(18) 0.1337(9) 0.25(2) Uiso 1 1 d D . .
H310 H 1.6249 -0.0802 0.1265 0.301 Uiso 1 1 calc R . .
N806 N 1.3419(9) -0.1830(7) 0.1415(6) 0.117(8) Uani 1 1 d . . .
C507 C 1.0585(15) 0.1793(14) 0.1144(7) 0.155(12) Uiso 1 1 d . . .
N999 N 0.3843(11) 0.2758(8) 0.1682(7) 0.143(10) Uani 1 1 d . . .
F25 F 0.1126(8) 0.3252(8) 0.1673(4) 0.179(7) Uiso 1 1 d . . .
N506 N 0.9826(9) 0.2128(9) 0.1410(5) 0.126(9) Uani 1 1 d . . .
O46 O 1.1903(11) -0.3881(9) 0.1384(4) 0.164(8) Uiso 1 1 d . . .
O47 O 0.2740(8) 0.4922(7) 0.1019(3) 0.121(6) Uiso 1 1 d . . .
C823 C 1.5917(15) -0.3624(13) 0.0997(8) 0.166(13) Uiso 1 1 d . . .
H823 H 1.6201 -0.3809 0.1085 0.199 Uiso 1 1 calc R . .
N3 N 1.4915(10) -0.3277(9) 0.0966(6) 0.129(8) Uani 1 1 d . . .
N4 N 0.3166(11) 0.2209(9) 0.1314(8) 0.143(10) Uani 1 1 d . . .
F1 F 0.6049(9) 0.2712(9) 0.0794(5) 0.200(8) Uiso 1 1 d . . .
C822 C 1.5321(15) -0.3497(13) 0.1108(7) 0.129(11) Uiso 1 1 d . . .
C927 C 0.7677(12) 0.4049(11) 0.1440(6) 0.128(10) Uiso 1 1 d . . .
H927 H 0.7406 0.4253 0.1506 0.154 Uiso 1 1 calc R . .
C807 C 1.2452(14) -0.1936(12) 0.1555(7) 0.142(11) Uiso 1 1 d . . .
F5 F 0.6337(8) 0.4686(8) 0.2109(4) 0.185(7) Uiso 1 1 d . . .
O702 O 0.4769(9) 0.4591(8) 0.2451(5) 0.160(8) Uiso 1 1 d . . .
C914 C 0.2796(11) 0.5110(10) 0.1575(5) 0.115(9) Uiso 1 1 d . . .
H914 H 0.2536 0.4937 0.1466 0.138 Uiso 1 1 calc R . .
C701 C 0.4130(12) 0.4329(10) 0.2091(7) 0.108(9) Uiso 1 1 d . . .
C890 C 0.2308(12) 0.2294(11) 0.1010(6) 0.123(10) Uiso 1 1 d . . .
H890 H 0.2107 0.2509 0.1111 0.148 Uiso 1 1 calc R . .
C577 C 0.9534(13) 0.1662(11) 0.2068(6) 0.099(9) Uiso 1 1 d . . .
C500 C 0.7950(13) 0.2148(12) 0.1170(8) 0.128(11) Uiso 1 1 d . . .
C278 C 0.9386(16) 0.4462(14) 0.1136(8) 0.141(12) Uiso 1 1 d . . .
N19 N 0.8764(9) 0.2113(9) 0.1842(6) 0.138(10) Uani 1 1 d . . .
C926 C 0.7975(14) 0.3388(12) 0.0818(7) 0.128(10) Uiso 1 1 d . . .
N42 N 0.5755(8) 0.4817(7) 0.1605(4) 0.112(7) Uani 1 1 d . . .
H42 H 0.5873 0.4747 0.1761 0.134 Uiso 1 1 calc R . .
N22 N 1.2916(14) -0.0767(11) 0.1184(7) 0.169(11) Uani 1 1 d . . .
C898 C 1.2567(13) -0.3330(11) 0.1728(6) 0.145(11) Uiso 1 1 d D . .
H898 H 1.2212 -0.3417 0.1775 0.174 Uiso 1 1 calc R . .
Cl88 Cl 0.157(3) 0.694(2) 0.2266(13) 0.98(5) Uiso 1 1 d D . .
C400 C 0.7435(14) 0.2712(12) 0.1583(7) 0.149(12) Uiso 1 1 d . . .
H400 H 0.7212 0.2725 0.1429 0.178 Uiso 1 1 calc R . .
N26 N 1.3370(14) -0.1253(8) 0.0795(7) 0.159(10) Uani 1 1 d . . .
N27 N 0.9324(9) 0.3064(10) 0.1510(5) 0.117(8) Uani 1 1 d . . .
C620 C 0.3709(11) 0.5499(9) 0.1674(5) 0.101(8) Uiso 1 1 d . . .
H620 H 0.4053 0.5602 0.1620 0.121 Uiso 1 1 calc R . .
F2 F 0.6958(8) 0.2705(7) 0.0866(4) 0.174(7) Uiso 1 1 d . . .
O250 O 1.3159(11) -0.4003(10) 0.0612(6) 0.193(10) Uiso 1 1 d . . .
C2 C 0.3061(13) 0.3005(11) 0.0357(6) 0.133(11) Uiso 1 1 d . . .
H2 H 0.2768 0.3053 0.0231 0.160 Uiso 1 1 calc R . .
C3 C 1.5197(15) -0.4719(13) 0.0583(7) 0.160(12) Uiso 1 1 d . . .
H3 H 1.5511 -0.4895 0.0651 0.192 Uiso 1 1 calc R . .
N505 N 0.8464(8) 0.3403(11) 0.1243(7) 0.143(11) Uani 1 1 d . . .
C6 C 0.7005(17) 0.5364(15) 0.1421(9) 0.198(16) Uiso 1 1 d . . .
H6 H 0.7311 0.5539 0.1496 0.238 Uiso 1 1 calc R . .
C7 C 1.6123(16) -0.3797(12) 0.1952(8) 0.157(13) Uiso 1 1 d . . .
H7 H 1.6454 -0.3757 0.1871 0.188 Uiso 1 1 calc R . .
C8 C 0.713(2) 0.1219(12) 0.2156(9) 0.25(2) Uiso 1 1 d D . .
H8 H 0.6826 0.1271 0.2255 0.306 Uiso 1 1 calc R . .
C11 C 0.5271(12) 0.3604(10) 0.1237(6) 0.096(9) Uiso 1 1 d . . .
C12 C 0.4787(14) 0.3863(13) 0.0850(7) 0.127(13) Uiso 1 1 d D . .
N100 N 0.8702(10) 0.2237(10) 0.0922(6) 0.139(9) Uani 1 1 d . . .
F81 F 0.4256(8) 0.7900(7) 0.2184(4) 0.174(7) Uiso 1 1 d D . .
C16 C 0.3130(14) 0.1441(12) 0.0496(8) 0.134(11) Uiso 1 1 d . . .
C17 C 1.0411(14) 0.2398(13) 0.0515(6) 0.149(12) Uiso 1 1 d . . .
H17 H 1.0660 0.2301 0.0395 0.178 Uiso 1 1 calc R . .
C18 C 0.9885(14) 0.2161(12) 0.0513(6) 0.133(11) Uiso 1 1 d D . .
C19 C 1.2637(13) -0.3907(11) 0.1087(6) 0.122(10) Uiso 1 1 d . . .
H19 H 1.2427 -0.4088 0.0960 0.146 Uiso 1 1 calc R . .
C21 C 1.3164(13) -0.1581(11) 0.1823(6) 0.137(11) Uiso 1 1 d . . .
H21 H 1.3290 -0.1439 0.1981 0.165 Uiso 1 1 calc R . .
C22 C 0.5925(15) 0.0663(11) 0.1443(7) 0.184(14) Uiso 1 1 d D . .
H22 H 0.6296 0.0723 0.1412 0.221 Uiso 1 1 calc R . .
C23 C 0.4749(14) 0.3148(12) 0.1818(8) 0.125(12) Uiso 1 1 d . . .
C24 C 1.6154(19) -0.1852(16) 0.0969(9) 0.204(17) Uiso 1 1 d . . .
H24 H 1.6538 -0.1824 0.1006 0.245 Uiso 1 1 calc R . .
C25 C 1.4971(18) -0.2453(16) 0.1501(8) 0.146(15) Uiso 1 1 d . . .
C26 C 0.7916(16) 0.4161(12) 0.0140(7) 0.173(13) Uiso 1 1 d D . .
H26 H 0.7681 0.4166 0.0275 0.207 Uiso 1 1 calc R . .
C27 C 0.9167(12) 0.3579(11) 0.1878(6) 0.114(9) Uiso 1 1 d . . .
C28 C 0.5503(14) 0.0841(11) 0.1262(6) 0.155(12) Uiso 1 1 d D . .
H28 H 0.5579 0.1018 0.1113 0.186 Uiso 1 1 calc R . .
F4 F 0.6800(8) 0.4094(8) 0.1894(5) 0.196(8) Uiso 1 1 d . . .
C30 C 0.3243(13) 0.3959(11) 0.2185(7) 0.128(10) Uiso 1 1 d . . .
H30 H 0.2969 0.3888 0.2298 0.154 Uiso 1 1 calc R . .
N279 N 0.9076(10) 0.4386(9) 0.0914(6) 0.135(9) Uani 1 1 d . . .
N894 N 0.4322(10) 0.1604(8) 0.1678(5) 0.134(9) Uani 1 1 d D . .
F3 F 0.6699(10) 0.4026(10) 0.2326(5) 0.239(11) Uiso 1 1 d . . .
C36 C 0.3431(13) 0.4729(11) 0.0605(7) 0.148(12) Uiso 1 1 d D . .
H36 H 0.3136 0.4934 0.0543 0.177 Uiso 1 1 calc R . .
C37 C 1.5547(15) -0.2454(12) 0.1594(7) 0.145(11) Uiso 1 1 d . . .
H37 H 1.5655 -0.2565 0.1760 0.174 Uiso 1 1 calc R . .
C40 C 0.8248(15) 0.2398(11) 0.1854(7) 0.114(10) Uiso 1 1 d . . .
N923 N 1.4489(16) -0.0556(13) 0.1080(8) 0.181(13) Uani 1 1 d . . .
C43 C 0.9798(14) 0.4106(14) 0.1214(6) 0.120(10) Uiso 1 1 d . . .
C44 C 0.3888(13) 0.1323(12) 0.0822(7) 0.109(11) Uiso 1 1 d . . .
C191 C 1.1173(13) 0.4332(12) 0.0536(6) 0.166(13) Uiso 1 1 d D . .
H191 H 1.0943 0.4230 0.0663 0.200 Uiso 1 1 calc R . .
C47 C 0.3227(15) 0.2564(12) 0.2008(8) 0.155(13) Uiso 1 1 d . . .
H47 H 0.2867 0.2477 0.2047 0.186 Uiso 1 1 calc R . .
C48 C 1.4699(17) -0.1348(13) 0.0424(7) 0.164(13) Uiso 1 1 d . . .
H48 H 1.4592 -0.1241 0.0257 0.197 Uiso 1 1 calc R . .
C49 C 0.8179(12) 0.3932(11) 0.1597(6) 0.114(9) Uiso 1 1 d . . .
C51 C 0.9731(15) 0.3303(15) 0.0006(8) 0.170(14) Uiso 1 1 d . . .
H51 H 1.0022 0.3380 -0.0097 0.204 Uiso 1 1 calc R . .
C54 C 0.8796(19) 0.4325(14) -0.0070(9) 0.218(17) Uiso 1 1 d D . .
H54 H 0.9158 0.4453 -0.0044 0.261 Uiso 1 1 calc R . .
C56 C 1.5922(16) -0.2294(13) 0.1438(8) 0.162(13) Uiso 1 1 d . . .
H56 H 1.6300 -0.2303 0.1494 0.194 Uiso 1 1 calc R . .
C58 C 0.8656(19) 0.5260(19) 0.0991(9) 0.215(18) Uiso 1 1 d . . .
H58 H 0.8409 0.5513 0.0932 0.258 Uiso 1 1 calc R . .
C59 C 1.5459(18) -0.0295(16) 0.0961(8) 0.196(15) Uiso 1 1 d D . .
C60 C 0.8079(14) 0.2593(12) 0.2059(8) 0.135(11) Uiso 1 1 d . . .
C61 C 0.4659(12) 0.4498(10) 0.2197(7) 0.117(9) Uiso 1 1 d . . .
C62 C 1.500(2) -0.3076(17) 0.0739(10) 0.182(16) Uiso 1 1 d D . .
C63 C 1.4787(13) -0.4557(11) 0.0725(6) 0.126(10) Uiso 1 1 d . . .
H63 H 1.4825 -0.4668 0.0896 0.151 Uiso 1 1 calc R . .
C64 C 1.1892(14) -0.2147(12) 0.1450(7) 0.144(11) Uiso 1 1 d . . .
H64 H 1.1598 -0.2145 0.1558 0.173 Uiso 1 1 calc R . .
C65 C 0.5104(12) 0.3198(11) 0.2033(7) 0.120(10) Uiso 1 1 d . . .
N50 N 1.0570(12) 0.3787(11) 0.0273(6) 0.205(14) Uani 1 1 d D . .
H50 H 1.0631 0.3500 0.0203 0.246 Uiso 1 1 calc R . .
C67 C 1.3276(13) -0.3344(11) 0.1413(7) 0.111(10) Uiso 1 1 d . . .
C68 C 1.2736(13) -0.3497(11) 0.1489(6) 0.121(10) Uiso 1 1 d D . .
C69 C 0.3004(14) 0.3755(11) 0.1375(7) 0.117(10) Uiso 1 1 d . . .
O999 O 0.2962(9) 0.1377(8) 0.0253(5) 0.159(8) Uiso 1 1 d . . .
C71 C 0.7596(14) 0.3865(12) 0.1196(7) 0.144(11) Uiso 1 1 d . . .
H71 H 0.7265 0.3939 0.1098 0.173 Uiso 1 1 calc R . .
N296 N 0.9207(11) 0.1306(9) 0.1300(5) 0.160(11) Uani 1 1 d D . .
C73 C 1.2885(14) -0.2021(11) 0.1367(6) 0.117(10) Uiso 1 1 d . . .
C75 C 0.4253(12) 0.4222(10) 0.0487(6) 0.127(10) Uiso 1 1 d D . .
C76 C 0.2347(14) 0.1881(12) 0.0580(7) 0.158(12) Uiso 1 1 d . . .
H76 H 0.2164 0.1830 0.0417 0.190 Uiso 1 1 calc R . .
C78 C 1.551(2) -0.316(2) 0.0623(11) 0.229(19) Uiso 1 1 d D . .
O988 O 0.9287(12) 0.2662(11) -0.0287(6) 0.218(11) Uiso 1 1 d . . .
C80 C 1.3427(12) -0.2891(11) 0.1830(6) 0.141(11) Uiso 1 1 d D . .
H80 H 1.3653 -0.2707 0.1950 0.169 Uiso 1 1 calc R . .
N41 N 0.3077(12) 0.1219(9) 0.1866(6) 0.166(11) Uani 1 1 d . . .
H41 H 0.3166 0.1297 0.2025 0.199 Uiso 1 1 calc R . .
C84 C 0.7898(14) 0.2749(13) 0.0373(7) 0.151(12) Uiso 1 1 d . . .
H84 H 0.7596 0.2702 0.0473 0.182 Uiso 1 1 calc R . .
N920 N 1.4830(11) -0.2231(9) 0.1287(7) 0.141(10) Uani 1 1 d . . .
C834 C 1.455(2) -0.2845(16) 0.0598(9) 0.181(15) Uiso 1 1 d D . .
C90 C 1.2747(14) -0.2269(11) 0.1125(7) 0.113(10) Uiso 1 1 d . . .
O619 O 0.3343(14) 0.8024(13) 0.0076(7) 0.281(15) Uiso 1 1 d . . .
C92 C 0.9036(16) 0.2073(14) 0.2082(9) 0.144(14) Uiso 1 1 d . . .
C93 C 0.5269(12) 0.3429(10) 0.1490(6) 0.093(8) Uiso 1 1 d . . .
C95 C 0.5685(12) 0.1823(11) 0.2083(6) 0.134(10) Uiso 1 1 d . . .
H95 H 0.5863 0.1772 0.2246 0.161 Uiso 1 1 calc R . .
C96 C 0.3340(15) 0.2552(12) 0.1746(7) 0.132(11) Uiso 1 1 d D . .
C99 C 1.5167(18) -0.2014(15) 0.1124(9) 0.161(13) Uiso 1 1 d . . .
C100 C 0.8364(14) 0.3065(12) 0.0461(8) 0.120(11) Uiso 1 1 d . . .
N914 N 0.4014(10) 0.4356(8) 0.0937(5) 0.126(8) Uani 1 1 d D . .
C103 C 1.596(2) -0.1708(16) 0.0773(10) 0.207(18) Uiso 1 1 d . . .
H103 H 1.6213 -0.1655 0.0649 0.248 Uiso 1 1 calc R . .
C104 C 0.3514(15) 0.3980(13) 0.1749(8) 0.115(13) Uiso 1 1 d . . .
C105 C 1.0556(13) 0.2750(12) 0.0682(6) 0.132(10) Uiso 1 1 d . . .
H105 H 1.0918 0.2879 0.0683 0.159 Uiso 1 1 calc R . .
C107 C 0.5923(14) 0.2057(12) 0.1879(7) 0.145(12) Uiso 1 1 d . . .
H107 H 0.6300 0.2134 0.1912 0.174 Uiso 1 1 calc R . .
C109 C 0.5808(18) 0.0399(13) 0.1666(7) 0.212(17) Uiso 1 1 d D . .
H109 H 0.6103 0.0291 0.1779 0.255 Uiso 1 1 calc R . .
C110 C 1.2610(14) -0.1735(12) 0.1786(7) 0.148(11) Uiso 1 1 d . . .
H110 H 1.2362 -0.1701 0.1915 0.177 Uiso 1 1 calc R . .
C111 C 1.0049(15) 0.1749(15) 0.1260(6) 0.133(12) Uiso 1 1 d . . .
O766 O 0.9023(15) 0.5722(19) 0.1372(7) 0.293(17) Uiso 1 1 d . . .
C113 C 0.8318(15) 0.2563(14) 0.2293(9) 0.156(13) Uiso 1 1 d . . .
C114 C 0.5670(13) 0.3457(11) 0.1941(7) 0.142(11) Uiso 1 1 d . . .
H114 H 0.5954 0.3572 0.2058 0.170 Uiso 1 1 calc R . .
C115 C 0.5703(12) 0.2198(10) 0.1635(6) 0.112(9) Uiso 1 1 d . . .
H115 H 0.5907 0.2389 0.1525 0.135 Uiso 1 1 calc R . .
C119 C 0.3440(14) 0.3094(12) 0.0823(7) 0.115(12) Uiso 1 1 d . . .
N892 N 0.4784(9) 0.3218(8) 0.1564(6) 0.134(9) Uani 1 1 d . . .
O311 O 1.5999(16) -0.0110(14) 0.0853(8) 0.276(14) Uiso 1 1 d . . .
O777 O 0.7928(18) 0.4834(15) 0.0607(7) 0.286(17) Uiso 1 1 d . . .
C125 C 0.6142(13) 0.4863(11) 0.1202(7) 0.131(10) Uiso 1 1 d . . .
H125 H 0.5832 0.4687 0.1131 0.157 Uiso 1 1 calc R . .
N200 N 0.8199(12) 0.2273(11) 0.1416(8) 0.155(11) Uani 1 1 d . . .
C127 C 0.3933(14) 0.2792(12) 0.0727(8) 0.126(11) Uiso 1 1 d . . .
C128 C 1.2136(14) -0.2644(12) 0.0817(7) 0.140(11) Uiso 1 1 d . . .
H128 H 1.1777 -0.2748 0.0760 0.168 Uiso 1 1 calc R . .
C130 C 0.6580(16) 0.5205(14) 0.1576(8) 0.180(14) Uiso 1 1 d . . .
H130 H 0.6587 0.5247 0.1754 0.215 Uiso 1 1 calc R . .
C131 C 0.4825(12) 0.2303(10) 0.0651(6) 0.119(10) Uiso 1 1 d . . .
H131 H 0.5172 0.2175 0.0613 0.143 Uiso 1 1 calc R . .
C132 C 0.5095(11) 0.3641(10) 0.0667(5) 0.109(9) Uiso 1 1 d D . .
H132 H 0.5379 0.3419 0.0724 0.131 Uiso 1 1 calc R . .
O434 O 1.6481(16) -0.3366(12) 0.0639(6) 0.240(13) Uiso 1 1 d . . .
C135 C 0.8043(16) 0.1673(14) 0.0744(7) 0.181(14) Uiso 1 1 d D . .
H135 H 0.7687 0.1533 0.0748 0.218 Uiso 1 1 calc R . .
N49 N 0.8619(14) 0.4499(13) 0.0403(10) 0.219(16) Uani 1 1 d . . .
H49 H 0.8977 0.4489 0.0432 0.263 Uiso 1 1 calc R . .
C137 C 0.4963(14) 0.0731(12) 0.1325(7) 0.135(11) Uiso 1 1 d D . .
C811 C 0.3538(12) 0.2757(10) 0.0290(6) 0.123(10) Uiso 1 1 d . . .
H811 H 0.3586 0.2668 0.0120 0.147 Uiso 1 1 calc R . .
C141 C 1.0760(14) 0.1452(13) 0.0971(6) 0.146(12) Uiso 1 1 d . . .
H141 H 1.1117 0.1485 0.0913 0.175 Uiso 1 1 calc R . .
C142 C 1.2544(13) -0.2722(11) 0.0667(6) 0.138(11) Uiso 1 1 d D . .
H142 H 1.2464 -0.2864 0.0505 0.166 Uiso 1 1 calc R . .
C145 C 1.5160(14) -0.3904(11) 0.1908(7) 0.139(11) Uiso 1 1 d . . .
H145 H 1.4823 -0.3922 0.1808 0.167 Uiso 1 1 calc R . .
C146 C 0.2888(17) 0.2085(15) 0.1091(9) 0.149(15) Uiso 1 1 d . . .
O614 O 0.5965(18) 0.2033(15) 0.0206(8) 0.327(19) Uiso 1 1 d . . .
C149 C 1.2210(12) -0.2423(10) 0.1047(6) 0.107(9) Uiso 1 1 d . . .
C150 C 0.9276(18) 0.2931(16) -0.0072(9) 0.178(14) Uiso 1 1 d . . .
C151 C 1.2756(18) -0.1179(14) 0.0772(8) 0.152(12) Uiso 1 1 d . . .
C155 C 1.461(2) -0.2628(17) 0.0354(9) 0.217(18) Uiso 1 1 d D . .
H155 H 1.4338 -0.2422 0.0270 0.260 Uiso 1 1 calc R . .
N543 N 1.4272(12) -0.1197(8) 0.1459(6) 0.151(10) Uani 1 1 d D . .
C159 C 0.9827(12) 0.2881(11) 0.1647(6) 0.101(9) Uiso 1 1 d . . .
C160 C 0.4462(13) 0.2376(11) 0.0449(6) 0.129(10) Uiso 1 1 d . . .
H160 H 0.4531 0.2259 0.0285 0.155 Uiso 1 1 calc R . .
C161 C 0.7999(17) 0.2456(14) 0.1611(10) 0.140(16) Uiso 1 1 d . . .
C162 C 0.3126(14) 0.3860(12) 0.1944(7) 0.143(11) Uiso 1 1 d . . .
H162 H 0.2785 0.3709 0.1893 0.172 Uiso 1 1 calc R . .
C165 C 1.1800(14) -0.2327(12) 0.1222(7) 0.140(11) Uiso 1 1 d . . .
H165 H 1.1431 -0.2402 0.1168 0.168 Uiso 1 1 calc R . .
C167 C 1.4860(19) -0.1002(16) 0.1473(8) 0.171(14) Uiso 1 1 d D . .
N912 N 0.3417(8) 0.3257(8) 0.1061(6) 0.118(8) Uani 1 1 d . . .
C169 C 0.4757(13) 0.2391(11) 0.0906(6) 0.106(9) Uiso 1 1 d . . .
C171 C 0.8517(19) 0.2705(18) 0.2750(9) 0.227(19) Uiso 1 1 d . . .
H17A H 0.8911 0.2647 0.2730 0.272 Uiso 1 1 calc R . .
H17B H 0.8372 0.2435 0.2853 0.272 Uiso 1 1 calc R . .
C172 C 0.5269(17) 0.0297(15) 0.1722(8) 0.212(17) Uiso 1 1 d D . .
H172 H 0.5194 0.0129 0.1873 0.254 Uiso 1 1 calc R . .
C173 C 1.1628(18) -0.4177(16) 0.1211(8) 0.208(16) Uiso 1 1 d . . .
H17C H 1.1764 -0.4521 0.1228 0.250 Uiso 1 1 calc R . .
H17D H 1.1683 -0.4060 0.1037 0.250 Uiso 1 1 calc R . .
C177 C 0.4279(13) 0.1222(10) 0.2087(6) 0.147(11) Uiso 1 1 d D . .
H177 H 0.4075 0.1040 0.2201 0.176 Uiso 1 1 calc R . .
C178 C 0.8472(18) 0.4345(13) 0.0146(11) 0.24(2) Uiso 1 1 d D . .
C181 C 1.460(3) -0.434(2) 0.0214(13) 0.31(3) Uiso 1 1 d . . .
H181 H 1.4527 -0.4287 0.0038 0.375 Uiso 1 1 calc R . .
C184 C 0.3715(16) 0.4149(13) 0.2285(7) 0.173(13) Uiso 1 1 d . . .
H184 H 0.3795 0.4173 0.2463 0.207 Uiso 1 1 calc R . .
C186 C 0.4527(15) 0.2954(12) 0.2350(7) 0.159(13) Uiso 1 1 d . . .
H186 H 0.4454 0.2907 0.2523 0.191 Uiso 1 1 calc R . .
C187 C 0.3024(13) 0.5546(11) 0.1978(6) 0.134(11) Uiso 1 1 d . . .
H187 H 0.2917 0.5665 0.2136 0.161 Uiso 1 1 calc R . .
C188 C 0.8849(17) 0.1742(15) 0.0540(7) 0.171(14) Uiso 1 1 d D . .
C830 C 0.5177(11) 0.4760(9) 0.1536(5) 0.086(8) Uiso 1 1 d . . .
C825 C 0.2143(12) 0.2144(11) 0.0797(6) 0.124(10) Uiso 1 1 d . . .
H825 H 0.1766 0.2225 0.0764 0.148 Uiso 1 1 calc R . .
C828 C 0.3702(11) 0.1242(10) 0.0573(6) 0.116(9) Uiso 1 1 d . . .
H828 H 0.3915 0.1073 0.0457 0.139 Uiso 1 1 calc R . .
C832 C 1.491(2) -0.0677(16) 0.1266(9) 0.167(16) Uiso 1 1 d D . .
C824 C 0.8981(18) 0.2071(14) 0.0747(8) 0.136(13) Uiso 1 1 d D . .
C821 C 1.2412(14) -0.3805(12) 0.1304(7) 0.130(10) Uiso 1 1 d . . .
C833 C 1.5322(19) -0.1158(18) 0.1629(9) 0.238(19) Uiso 1 1 d D . .
H833 H 1.5293 -0.1402 0.1756 0.286 Uiso 1 1 calc R . .
C820 C 1.3173(15) -0.3758(13) 0.1037(7) 0.124(11) Uiso 1 1 d . . .
C826 C 0.2939(13) 0.1700(12) 0.0677(7) 0.120(10) Uiso 1 1 d . . .
C827 C 0.3149(15) 0.1783(12) 0.0926(7) 0.122(10) Uiso 1 1 d . . .
C829 C 0.3007(14) 0.2391(13) 0.1524(8) 0.131(13) Uiso 1 1 d D . .
N835 N 1.4007(18) -0.2765(8) 0.0712(6) 0.160(11) Uani 1 1 d . . .
N565 N 1.4098(12) -0.2857(8) 0.1496(4) 0.114(7) Uani 1 1 d . . .
C802 C 0.295(2) 0.176(2) -0.0279(9) 0.27(2) Uiso 1 1 d . . .
H80A H 0.2764 0.1832 -0.0445 0.406 Uiso 1 1 calc R . .
H80B H 0.3336 0.1863 -0.0279 0.406 Uiso 1 1 calc R . .
H80C H 0.2773 0.1939 -0.0147 0.406 Uiso 1 1 calc R . .
C901 C 1.5255(15) -0.3717(11) 0.1350(7) 0.110(10) Uiso 1 1 d . . .
C904 C 0.8717(18) 0.4782(18) 0.0863(9) 0.167(14) Uiso 1 1 d D . .
C900 C 1.5761(19) -0.2110(15) 0.1190(9) 0.185(15) Uiso 1 1 d . . .
C906 C 0.8806(13) 0.2870(12) 0.0072(7) 0.121(10) Uiso 1 1 d . . .
C907 C 0.4021(13) 0.1322(9) 0.1846(6) 0.124(11) Uiso 1 1 d D . .
C902 C 0.2666(13) 0.5293(11) 0.1818(6) 0.130(10) Uiso 1 1 d . . .
H902 H 0.2308 0.5234 0.1870 0.156 Uiso 1 1 calc R . .
N897 N 0.4858(10) 0.2154(8) 0.1338(6) 0.122(8) Uani 1 1 d . . .
O111 O 1.3579(12) -0.0180(10) 0.1521(5) 0.202(10) Uiso 1 1 d . . .
N54 N 0.8366(10) 0.1009(11) 0.1616(8) 0.161(11) Uani 1 1 d . . .
H54A H 0.8692 0.1066 0.1690 0.193 Uiso 1 1 calc R . .
C706 C 0.9519(16) 0.2314(15) 0.0710(7) 0.136(13) Uiso 1 1 d . . .
C933 C 0.9703(14) 0.1326(14) 0.1175(6) 0.146(12) Uiso 1 1 d D . .
O889 O 0.7945(13) 0.0753(11) 0.1230(5) 0.223(11) Uiso 1 1 d . . .
O337 O 1.1192(14) -0.0534(12) 0.1141(6) 0.240(12) Uiso 1 1 d . . .
C589 C 0.3520(14) 0.1128(11) 0.1703(7) 0.113(10) Uiso 1 1 d . . .
C690 C 0.8008(14) 0.3561(12) 0.1086(7) 0.122(10) Uiso 1 1 d . . .
C806 C 1.3091(14) -0.2601(13) 0.0744(7) 0.136(12) Uiso 1 1 d D . .
C697 C 0.5149(15) 0.2035(12) 0.1562(7) 0.124(11) Uiso 1 1 d . . .
F22 F 0.1396(11) 0.2861(11) 0.1316(5) 0.239(11) Uiso 1 1 d . . .
C805 C 1.1930(16) -0.0850(15) 0.0979(9) 0.167(13) Uiso 1 1 d . . .
C910 C 0.3350(12) 0.5205(11) 0.1508(6) 0.100(9) Uiso 1 1 d . . .
F122 F 1.1525(10) 0.2929(9) 0.0277(5) 0.215(9) Uiso 1 1 d . . .
C936 C 0.9988(11) 0.3099(10) 0.1895(5) 0.106(9) Uiso 1 1 d . . .
H936 H 1.0325 0.2998 0.1980 0.128 Uiso 1 1 calc R . .
C485 C 1.3103(18) -0.0323(14) 0.1600(10) 0.147(14) Uiso 1 1 d . . .
C925 C 1.1689(16) -0.1058(14) 0.0764(8) 0.172(14) Uiso 1 1 d . . .
H925 H 1.1301 -0.1023 0.0750 0.207 Uiso 1 1 calc R . .
C930 C 1.2111(18) -0.0422(15) 0.1365(8) 0.200(16) Uiso 1 1 d . . .
H930 H 1.1944 -0.0243 0.1494 0.240 Uiso 1 1 calc R . .
C955 C 0.8849(17) 0.0906(11) 0.1220(7) 0.177(15) Uiso 1 1 d D . .
C924 C 1.2627(15) -0.0910(14) 0.1001(8) 0.134(13) Uiso 1 1 d D . .
C919 C 1.4530(19) -0.0296(18) 0.0889(11) 0.164(17) Uiso 1 1 d D . .
C311 C 1.2739(16) 0.0472(14) 0.0949(7) 0.173(14) Uiso 1 1 d . . .
H311 H 1.2904 0.0546 0.1113 0.208 Uiso 1 1 calc R . .
C691 C 0.8552(17) 0.3573(14) 0.1485(9) 0.140(14) Uiso 1 1 d . . .
C704 C 0.2977(13) 0.3534(11) 0.1135(6) 0.110(9) Uiso 1 1 d . . .
C693 C 0.3958(14) 0.2643(13) 0.0494(8) 0.143(12) Uiso 1 1 d . . .
F124 F 1.1037(12) 0.3071(12) -0.0068(6) 0.272(12) Uiso 1 1 d . . .
C950 C 0.5700(12) 0.3495(10) 0.1682(6) 0.117(9) Uiso 1 1 d . . .
H950 H 0.6050 0.3574 0.1625 0.140 Uiso 1 1 calc R . .
C897 C 0.7091(17) 0.1195(11) 0.1890(8) 0.198(16) Uiso 1 1 d D . .
H897 H 0.6722 0.1242 0.1827 0.238 Uiso 1 1 calc R . .
C482 C 1.3852(17) -0.0289(14) 0.2051(11) 0.26(2) Uiso 1 1 d D . .
H482 H 1.4015 -0.0354 0.1897 0.315 Uiso 1 1 calc R . .
C912 C 0.3294(13) 0.4881(11) 0.1062(7) 0.104(10) Uiso 1 1 d . . .
F24 F 0.1547(10) 0.3644(11) 0.1355(5) 0.242(10) Uiso 1 1 d . . .
C699 C 0.4007(14) 0.4235(12) 0.1860(8) 0.117(10) Uiso 1 1 d . . .
C913 C 0.3568(11) 0.5628(10) 0.1902(6) 0.110(9) Uiso 1 1 d . . .
H913 H 0.3833 0.5779 0.2018 0.131 Uiso 1 1 calc R . .
C937 C 1.0197(14) 0.4149(13) 0.1427(7) 0.147(12) Uiso 1 1 d . . .
H937 H 1.0495 0.3924 0.1447 0.176 Uiso 1 1 calc R . .
N48 N 1.2918(14) -0.0332(11) 0.1822(8) 0.194(14) Uani 1 1 d D . .
H48A H 1.2574 -0.0409 0.1839 0.233 Uiso 1 1 calc R . .
O113 O 1.3968(10) -0.0046(9) 0.0472(6) 0.188(10) Uiso 1 1 d . . .
C916 C 1.5627(18) -0.3788(14) 0.1799(9) 0.152(14) Uiso 1 1 d . . .
C943 C 0.8269(13) 0.4093(11) 0.1844(6) 0.136(11) Uiso 1 1 d . . .
H943 H 0.8003 0.4292 0.1917 0.163 Uiso 1 1 calc R . .
C938 C 0.9797(16) 0.4875(15) 0.1552(8) 0.172(14) Uiso 1 1 d . . .
H938 H 0.9787 0.5143 0.1668 0.206 Uiso 1 1 calc R . .
C951 C 0.4123(14) 0.2834(11) 0.2152(7) 0.130(10) Uiso 1 1 d . . .
C692 C 1.0091(13) 0.2466(14) 0.1534(6) 0.123(11) Uiso 1 1 d . . .
C705 C 0.2536(10) 0.3619(9) 0.0921(5) 0.100(9) Uiso 1 1 d . . .
H705 H 0.2228 0.3809 0.0962 0.120 Uiso 1 1 calc R . .
C708 C 0.9697(18) 0.1780(15) 0.0340(7) 0.199(16) Uiso 1 1 d D . .
H708 H 0.9928 0.1686 0.0211 0.239 Uiso 1 1 calc R . .
O946 O 0.5410(18) 0.9585(18) 0.9984(8) 0.36(2) Uiso 1 1 d . . .
C410 C 0.9055(16) 0.3418(14) 0.1637(8) 0.131(12) Uiso 1 1 d . . .
C382 C 0.8163(16) 0.2010(13) 0.0948(8) 0.150(12) Uiso 1 1 d D . .
C380 C 0.9005(15) 0.0574(14) 0.1032(7) 0.184(14) Uiso 1 1 d D . .
H380 H 0.8791 0.0299 0.0972 0.221 Uiso 1 1 calc R . .
C964 C 0.4457(14) 0.1079(13) 0.0960(7) 0.118(12) Uiso 1 1 d . . .
C381 C 0.9938(17) 0.1054(14) 0.0983(7) 0.216(18) Uiso 1 1 d D . .
N280 N 0.9809(8) 0.3684(10) 0.1037(6) 0.136(10) Uani 1 1 d . . .
C397 C 0.841(2) 0.0915(17) 0.1384(11) 0.179(19) Uiso 1 1 d . . .
C962 C 0.4575(12) 0.4018(11) 0.0298(6) 0.156(12) Uiso 1 1 d D . .
H962 H 0.4505 0.4073 0.0122 0.187 Uiso 1 1 calc R . .
C405 C 1.345(2) -0.3986(15) 0.0819(9) 0.151(14) Uiso 1 1 d . . .
C402 C 0.7301(13) 0.2908(12) 0.1794(7) 0.137(11) Uiso 1 1 d . . .
H402 H 0.6979 0.3104 0.1772 0.164 Uiso 1 1 calc R . .
C406 C 1.4326(19) -0.4262(15) 0.0671(9) 0.157(14) Uiso 1 1 d . . .
C787 C 0.7992(17) 0.1051(11) 0.1786(9) 0.144(12) Uiso 1 1 d D . .
C963 C 0.5011(12) 0.3723(10) 0.0405(5) 0.126(10) Uiso 1 1 d D . .
H963 H 0.5256 0.3576 0.0295 0.151 Uiso 1 1 calc R . .
C961 C 0.3530(13) 0.4650(10) 0.0837(7) 0.109(9) Uiso 1 1 d D . .
C391 C 0.5095(13) 0.1663(11) 0.2001(6) 0.134(11) Uiso 1 1 d D . .
O421 O 0.9551(13) 0.0288(17) 0.0752(7) 0.276(14) Uiso 1 1 d D . .
C404 C 1.102(3) -0.415(3) 0.1261(12) 0.30(3) Uiso 1 1 d D . .
H404 H 1.1004 -0.4325 0.1428 0.360 Uiso 1 1 calc R . .
C409 C 0.8787(14) 0.3955(13) 0.1994(7) 0.157(12) Uiso 1 1 d . . .
H409 H 0.8877 0.4095 0.2157 0.188 Uiso 1 1 calc R . .
O408 O 0.1404(12) 0.8808(12) 0.1767(6) 0.238(12) Uiso 1 1 d . . .
C965 C 0.4829(18) 0.0453(14) 0.1542(7) 0.218(18) Uiso 1 1 d D . .
H965 H 0.4459 0.0372 0.1567 0.262 Uiso 1 1 calc R . .
C401 C 0.7521(15) 0.2899(13) 0.2048(8) 0.175(14) Uiso 1 1 d . . .
H401 H 0.7363 0.3050 0.2188 0.209 Uiso 1 1 calc R . .
N51 N 0.9943(9) 0.1750(11) 0.2208(5) 0.146(10) Uani 1 1 d . . .
H51A H 0.9944 0.2037 0.2285 0.176 Uiso 1 1 calc R . .
C630 C 0.780(2) 0.3269(19) 0.2933(9) 0.26(2) Uiso 1 1 d . . .
H63A H 0.7732 0.3586 0.3016 0.385 Uiso 1 1 calc R . .
H63B H 0.7711 0.2997 0.3046 0.385 Uiso 1 1 calc R . .
H63C H 0.7563 0.3247 0.2775 0.385 Uiso 1 1 calc R . .
C390 C 0.4816(14) 0.1369(12) 0.2175(8) 0.165(14) Uiso 1 1 d D . .
C399 C 0.8857(13) 0.2236(12) 0.2296(7) 0.142(11) Uiso 1 1 d . . .
H399 H 0.9052 0.2158 0.2453 0.171 Uiso 1 1 calc R . .
O879 O 0.3438(8) 0.1006(7) 0.1500(5) 0.133(7) Uiso 1 1 d . . .
C420 C 0.9442(19) 0.4887(18) 0.1340(10) 0.198(16) Uiso 1 1 d . . .
C966 C 0.5031(15) 0.3143(13) 0.2287(8) 0.166(13) Uiso 1 1 d . . .
H966 H 0.5310 0.3229 0.2414 0.200 Uiso 1 1 calc R . .
C383 C 0.8320(18) 0.1498(15) 0.0540(7) 0.200(16) Uiso 1 1 d D . .
H383 H 0.8184 0.1259 0.0420 0.240 Uiso 1 1 calc R . .
C392 C 0.4863(11) 0.1768(10) 0.1757(6) 0.102(9) Uiso 1 1 d D . .
C417 C 0.900(3) 0.530(3) 0.1208(13) 0.27(2) Uiso 1 1 d . . .
C418 C 0.840(3) 0.465(2) 0.0607(10) 0.23(3) Uiso 1 1 d D . .
C384 C 0.9153(17) 0.1520(16) 0.0350(8) 0.206(16) Uiso 1 1 d D . .
H384 H 0.9033 0.1249 0.0246 0.248 Uiso 1 1 calc R . .
C255 C 1.1796(17) -0.0575(18) 0.1179(10) 0.200(17) Uiso 1 1 d D . .
N47 N 1.3592(14) 0.0015(9) 0.0860(7) 0.194(12) Uani 1 1 d . . .
H47A H 1.3632 -0.0005 0.1026 0.232 Uiso 1 1 calc R . .
C268 C 1.546(2) -0.054(2) 0.1196(10) 0.27(2) Uiso 1 1 d D . .
C312 C 0.6601(15) 0.4989(14) 0.1036(7) 0.167(13) Uiso 1 1 d . . .
H312 H 0.6620 0.4888 0.0865 0.201 Uiso 1 1 calc R . .
C256 C 1.2870(19) -0.051(2) 0.1409(9) 0.24(2) Uiso 1 1 d D . .
C318 C 1.3560(15) -0.1637(14) 0.1620(7) 0.121(12) Uiso 1 1 d . . .
C293 C 0.8345(15) 0.2552(13) -0.0034(7) 0.162(12) Uiso 1 1 d . . .
H293 H 0.8338 0.2391 -0.0194 0.195 Uiso 1 1 calc R . .
C291 C 0.8772(16) 0.3106(14) 0.0286(8) 0.143(12) Uiso 1 1 d . . .
O269 O 0.5011(12) 0.1277(11) 0.0226(6) 0.239(12) Uiso 1 1 d . . .
C313 C 0.6981(15) 0.5269(14) 0.1169(8) 0.166(13) Uiso 1 1 d . . .
H313 H 0.7258 0.5413 0.1076 0.199 Uiso 1 1 calc R . .
C252 C 1.2902(11) -0.3046(10) 0.1893(6) 0.118(9) Uiso 1 1 d D . .
H252 H 1.2775 -0.2953 0.2052 0.142 Uiso 1 1 calc R . .
C265 C 1.2190(19) 0.0642(17) 0.0862(9) 0.213(17) Uiso 1 1 d . . .
H265 H 1.1976 0.0848 0.0961 0.255 Uiso 1 1 calc R . .
C315 C 1.5661(15) -0.3982(12) 0.2319(7) 0.161(13) Uiso 1 1 d . . .
H315 H 1.5676 -0.4049 0.2495 0.193 Uiso 1 1 calc R . .
C253 C 1.5177(18) -0.1420(14) 0.0480(8) 0.167(14) Uiso 1 1 d . . .
H253 H 1.5422 -0.1335 0.0355 0.201 Uiso 1 1 calc R . .
F79 F 0.5104(17) 0.8109(17) 0.2117(8) 0.352(18) Uiso 1 1 d . . .
C295 C 0.9518(17) 0.0700(17) 0.0943(9) 0.31(3) Uiso 1 1 d D . .
C314 C 1.5172(15) -0.3997(12) 0.2168(7) 0.149(12) Uiso 1 1 d . . .
H314 H 1.4840 -0.4071 0.2243 0.179 Uiso 1 1 calc R . .
C262 C 1.303(2) 0.0156(17) 0.0748(10) 0.194(16) Uiso 1 1 d . . .
C263 C 1.2791(18) 0.0013(15) 0.0494(8) 0.186(15) Uiso 1 1 d . . .
H263 H 1.3000 -0.0160 0.0377 0.224 Uiso 1 1 calc R . .
C267 C 1.5034(17) -0.0158(14) 0.0785(8) 0.186(15) Uiso 1 1 d D . .
H267 H 1.5071 -0.0003 0.0626 0.224 Uiso 1 1 calc R . .
C277 C 1.0138(19) 0.4527(19) 0.1605(9) 0.218(18) Uiso 1 1 d . . .
H277 H 1.0351 0.4524 0.1762 0.262 Uiso 1 1 calc R . .
C292 C 0.9678(18) 0.3505(16) 0.0228(10) 0.162(15) Uiso 1 1 d . . .
C266 C 1.411(2) -0.0102(18) 0.0715(11) 0.197(17) Uiso 1 1 d . . .
C275 C 0.3556(15) 0.2678(12) 0.2188(7) 0.150(12) Uiso 1 1 d . . .
H275 H 0.3439 0.2665 0.2356 0.180 Uiso 1 1 calc R . .
C588 C 0.1382(18) 0.1203(16) 0.1660(9) 0.190(15) Uiso 1 1 d . . .
H588 H 0.1000 0.1137 0.1636 0.228 Uiso 1 1 calc R . .
C294 C 1.0423(18) 0.1059(16) 0.0879(8) 0.196(16) Uiso 1 1 d . . .
H294 H 1.0527 0.0824 0.0757 0.235 Uiso 1 1 calc R . .
C258 C 1.1870(16) -0.1291(13) 0.0574(7) 0.162(13) Uiso 1 1 d . . .
H258 H 1.1616 -0.1416 0.0445 0.194 Uiso 1 1 calc R . .
C271 C 0.293(2) 0.124(2) -0.0231(9) 0.229(19) Uiso 1 1 d . . .
H271 H 0.3124 0.1068 -0.0367 0.275 Uiso 1 1 calc R . .
C250 C 1.083(4) -0.361(3) 0.1314(19) 0.57(7) Uiso 1 1 d D . .
H25A H 1.0428 -0.3607 0.1327 0.854 Uiso 1 1 calc R . .
H25B H 1.0919 -0.3393 0.1175 0.854 Uiso 1 1 calc R . .
H25C H 1.1008 -0.3490 0.1474 0.854 Uiso 1 1 calc R . .
C270 C 0.3232(18) 0.1068(17) 0.0042(8) 0.221(18) Uiso 1 1 d . . .
H27A H 0.3180 0.0709 0.0070 0.265 Uiso 1 1 calc R . .
H27B H 0.3630 0.1137 0.0045 0.265 Uiso 1 1 calc R . .
C544 C 1.4098(15) -0.1389(13) 0.1696(7) 0.140(13) Uiso 1 1 d D . .
C272 C 0.234(2) 0.096(2) -0.0220(9) 0.28(2) Uiso 1 1 d . . .
H27C H 0.2402 0.0607 -0.0198 0.427 Uiso 1 1 calc R . .
H27D H 0.2120 0.1025 -0.0378 0.427 Uiso 1 1 calc R . .
H27E H 0.2155 0.1094 -0.0077 0.427 Uiso 1 1 calc R . .
C341 C 1.032(2) -0.022(4) 0.1346(17) 0.41(4) Uiso 1 1 d D . .
H341 H 1.0220 -0.0052 0.1181 0.494 Uiso 1 1 calc R . .
C767 C 0.981(2) 0.269(2) -0.0442(11) 0.29(3) Uiso 1 1 d D . .
H76A H 1.0146 0.2687 -0.0328 0.350 Uiso 1 1 calc R . .
H76B H 0.9801 0.2987 -0.0550 0.350 Uiso 1 1 calc R . .
C988 C 0.7917(15) 0.2520(13) 0.0134(7) 0.170(13) Uiso 1 1 d . . .
H988 H 0.7609 0.2323 0.0079 0.204 Uiso 1 1 calc R . .
C565 C 0.8104(19) 0.3935(16) -0.0329(8) 0.238(19) Uiso 1 1 d D . .
H565 H 0.7952 0.3777 -0.0479 0.285 Uiso 1 1 calc R . .
C333 C 0.878(4) 0.633(4) 0.1310(14) 0.45(5) Uiso 1 1 d D . .
H33A H 0.8835 0.6401 0.1130 0.542 Uiso 1 1 calc R . .
H33B H 0.8374 0.6319 0.1322 0.542 Uiso 1 1 calc R . .
C879 C 1.421(2) -0.418(2) 0.0411(13) 0.28(3) Uiso 1 1 d . . .
H879 H 1.3885 -0.4013 0.0356 0.337 Uiso 1 1 calc R . .
C666 C 0.7431(16) 0.1123(12) 0.1681(8) 0.201(16) Uiso 1 1 d D . .
H666 H 0.7311 0.1122 0.1506 0.241 Uiso 1 1 calc R . .
C345 C 1.2457(18) -0.1369(14) 0.0552(8) 0.189(15) Uiso 1 1 d . . .
H345 H 1.2614 -0.1523 0.0413 0.226 Uiso 1 1 calc R . .
C667 C 0.769(2) 0.1153(14) 0.2258(9) 0.26(2) Uiso 1 1 d D . .
H667 H 0.7821 0.1160 0.2431 0.312 Uiso 1 1 calc R . .
C665 C 0.7791(14) 0.3973(11) -0.0106(7) 0.154(12) Uiso 1 1 d D . .
H665 H 0.7429 0.3846 -0.0132 0.185 Uiso 1 1 calc R . .
C582 C 0.963(4) -0.028(5) 0.0417(12) 1.02(18) Uiso 1 1 d D . .
H582 H 0.9844 0.0032 0.0429 1.219 Uiso 1 1 calc R . .
C880 C 1.510(2) -0.4596(18) 0.0326(11) 0.24(2) Uiso 1 1 d . . .
H880 H 1.5371 -0.4681 0.0214 0.293 Uiso 1 1 calc R . .
C675 C 1.4550(18) -0.2687(14) 0.1640(7) 0.152(13) Uiso 1 1 d . . .
C728 C 0.5929(18) 0.4864(18) 0.2944(8) 0.26(2) Uiso 1 1 d D . .
H72A H 0.5921 0.5221 0.2914 0.393 Uiso 1 1 calc R . .
H72B H 0.6253 0.4721 0.2873 0.393 Uiso 1 1 calc R . .
H72C H 0.5945 0.4799 0.3127 0.393 Uiso 1 1 calc R . .
C564 C 1.540(2) -0.1600(16) 0.0691(10) 0.193(16) Uiso 1 1 d . . .
C611 C 1.097(2) -0.0280(19) 0.1358(9) 0.25(2) Uiso 1 1 d D . .
H61A H 1.1134 0.0054 0.1374 0.296 Uiso 1 1 calc R . .
H61B H 1.1085 -0.0465 0.1515 0.296 Uiso 1 1 calc R . .
C676 C 0.3776(14) 0.4500(12) 0.0445(8) 0.212(17) Uiso 1 1 d D A .
C727 C 0.5357(17) 0.4043(16) 0.2878(8) 0.221(18) Uiso 1 1 d . . .
H72D H 0.5017 0.3907 0.2798 0.331 Uiso 1 1 calc R . .
H72E H 0.5359 0.4001 0.3063 0.331 Uiso 1 1 calc R . .
H72F H 0.5671 0.3869 0.2816 0.331 Uiso 1 1 calc R . .
C725 C 0.5338(14) 0.4731(14) 0.2535(7) 0.172(13) Uiso 1 1 d . . .
H72G H 0.5401 0.5087 0.2504 0.207 Uiso 1 1 calc R . .
H72H H 0.5603 0.4534 0.2444 0.207 Uiso 1 1 calc R . .
C454 C 1.424(2) -0.1422(18) 0.0615(10) 0.193(17) Uiso 1 1 d . . .
C612 C 1.016(2) -0.074(2) 0.1305(10) 0.31(3) Uiso 1 1 d . . .
H61C H 0.9764 -0.0770 0.1286 0.459 Uiso 1 1 calc R . .
H61D H 1.0307 -0.0941 0.1450 0.459 Uiso 1 1 calc R . .
H61E H 1.0319 -0.0865 0.1150 0.459 Uiso 1 1 calc R . .
C613 C 1.008(2) 0.0123(19) 0.1557(9) 0.28(2) Uiso 1 1 d . . .
H61F H 1.0209 0.0464 0.1536 0.418 Uiso 1 1 calc R . .
H61G H 1.0212 0.0002 0.1726 0.418 Uiso 1 1 calc R . .
H61H H 0.9681 0.0114 0.1540 0.418 Uiso 1 1 calc R . .
C523 C 0.865(2) 0.4139(16) -0.0319(10) 0.27(2) Uiso 1 1 d D . .
H523 H 0.8876 0.4149 -0.0457 0.321 Uiso 1 1 calc R . .
C629 C 0.842(2) 0.324(2) 0.2872(11) 0.28(2) Uiso 1 1 d D . .
H629 H 0.8625 0.3227 0.3041 0.332 Uiso 1 1 calc R . .
C768 C 1.070(3) -0.457(3) 0.1042(12) 0.37(3) Uiso 1 1 d . . .
H76Z H 1.0308 -0.4570 0.1058 0.553 Uiso 1 1 calc R . .
H76Y H 1.0848 -0.4906 0.1077 0.553 Uiso 1 1 calc R . .
H76C H 1.0781 -0.4474 0.0870 0.553 Uiso 1 1 calc R . .
C726 C 0.5397(17) 0.4621(16) 0.2812(9) 0.208(16) Uiso 1 1 d D . .
H726 H 0.5079 0.4784 0.2888 0.249 Uiso 1 1 calc R . .
C656 C 1.5838(18) -0.0929(16) 0.1585(9) 0.218(18) Uiso 1 1 d D . .
H656 H 1.6118 -0.0890 0.1717 0.262 Uiso 1 1 calc R . .
O222 O 0.9912(9) 0.4270(10) 0.0474(5) 0.176(9) Uiso 1 1 d . . .
C587 C 0.2278(18) 0.0960(15) 0.1565(8) 0.188(15) Uiso 1 1 d . . .
H587 H 0.2515 0.0769 0.1469 0.226 Uiso 1 1 calc R . .
C810 C 0.3010(11) 0.3182(10) 0.0604(6) 0.105(9) Uiso 1 1 d . . .
C657 C 1.227(2) 0.014(2) 0.0433(9) 0.24(2) Uiso 1 1 d . . .
H657 H 1.2075 0.0012 0.0284 0.290 Uiso 1 1 calc R . .
C176 C 1.365(2) -0.1300(15) 0.0586(8) 0.173(16) Uiso 1 1 d . . .
C836 C 1.355(2) -0.2724(18) 0.0595(9) 0.19(2) Uiso 1 1 d . . .
O657 O 0.1818(17) 0.9293(16) 0.1949(7) 0.315(17) Uiso 1 1 d . . .
C713 C 1.594(2) -0.3430(19) 0.0768(11) 0.220(18) Uiso 1 1 d . . .
C714 C 1.565(3) -0.299(2) 0.0381(12) 0.32(3) Uiso 1 1 d D . .
H714 H 1.5997 -0.3020 0.0310 0.386 Uiso 1 1 calc R . .
C483 C 1.337(2) -0.009(2) 0.2500(9) 0.38(4) Uiso 1 1 d D . .
H483 H 1.3200 -0.0063 0.2656 0.453 Uiso 1 1 calc R . .
C712 C 0.925(3) -0.011(3) 0.0631(13) 0.52(6) Uiso 1 1 d D . .
H71A H 0.8886 0.0003 0.0555 0.622 Uiso 1 1 calc R . .
H71B H 0.9189 -0.0383 0.0752 0.622 Uiso 1 1 calc R . .
C190 C 1.0040(16) 0.3905(14) 0.0355(6) 0.129(11) Uiso 1 1 d . . .
F77 F 0.4835(10) 0.7745(10) 0.2540(6) 0.222(10) Uiso 1 1 d . . .
F80 F 0.5116(14) 0.7460(14) 0.2228(7) 0.310(15) Uiso 1 1 d . . .
F120 F 1.1921(12) 0.2864(11) -0.0058(5) 0.271(12) Uiso 1 1 d . . .
O293 O 0.1572(16) 0.8710(15) 0.2140(7) 0.296(16) Uiso 1 1 d . . .
F121 F 1.130(2) 0.221(2) 0.0011(10) 0.42(3) Uiso 1 1 d . . .
F10 F 1.7352(13) -0.2647(13) 0.1434(6) 0.278(13) Uiso 1 1 d . . .
F78 F 0.4909(14) 0.8454(15) 0.2348(7) 0.315(15) Uiso 1 1 d . . .
CL55 C 0.224(2) 0.690(2) 0.2441(11) 0.35(3) Uiso 1 1 d D . .
C545 C 1.510(2) -0.275(2) 0.0254(11) 0.26(2) Uiso 1 1 d . . .
H545 H 1.5112 -0.2678 0.0079 0.310 Uiso 1 1 calc R . .
C546 C 1.694(2) -0.3502(18) 0.0799(9) 0.24(2) Uiso 1 1 d . . .
H54B H 1.6979 -0.3864 0.0822 0.285 Uiso 1 1 calc R . .
H54C H 1.6957 -0.3333 0.0966 0.285 Uiso 1 1 calc R . .
C532 C 0.8009(17) 0.1075(12) 0.2048(9) 0.196(16) Uiso 1 1 d D . .
H532 H 0.8376 0.1017 0.2112 0.236 Uiso 1 1 calc R . .
F9 F 1.7644(15) -0.3398(14) 0.1493(7) 0.329(15) Uiso 1 1 d . . .
O452 O 0.877(7) 0.780(5) 0.217(3) 0.88(10) Uiso 1 1 d . . .
C455 C 0.853(2) 0.377(2) 0.2762(11) 0.32(3) Uiso 1 1 d D . .
H45A H 0.8537 0.4011 0.2900 0.485 Uiso 1 1 calc R . .
H45B H 0.8239 0.3853 0.2633 0.485 Uiso 1 1 calc R . .
H45C H 0.8884 0.3767 0.2687 0.485 Uiso 1 1 calc R . .
C590 C 0.470(2) 0.1096(19) 0.2595(9) 0.24(2) Uiso 1 1 d D . .
H59A H 0.4700 0.0733 0.2569 0.285 Uiso 1 1 calc R . .
H59B H 0.4321 0.1217 0.2575 0.285 Uiso 1 1 calc R . .
C276 C 1.617(2) 0.010(2) 0.0596(11) 0.27(2) Uiso 1 1 d D . .
H27F H 1.5958 0.0411 0.0567 0.326 Uiso 1 1 calc R . .
H27G H 1.6021 -0.0136 0.0464 0.326 Uiso 1 1 calc R . .
C593 C 0.479(3) 0.178(3) 0.2822(13) 0.40(4) Uiso 1 1 d D . .
H59C H 0.5001 0.1912 0.2688 0.598 Uiso 1 1 calc R . .
H59D H 0.4859 0.1970 0.2977 0.598 Uiso 1 1 calc R . .
H59E H 0.4396 0.1792 0.2768 0.598 Uiso 1 1 calc R . .
O69 O 0.044(6) 0.406(6) 0.925(3) 0.85(11) Uiso 1 1 d . . .
C591 C 0.496(3) 0.122(3) 0.2874(10) 0.40(4) Uiso 1 1 d D . .
H591 H 0.5367 0.1197 0.2872 0.483 Uiso 1 1 calc R . .
C433 C 1.1995(19) 0.0469(17) 0.0606(9) 0.215(17) Uiso 1 1 d . . .
H433 H 1.1646 0.0589 0.0545 0.258 Uiso 1 1 calc R . .
C592 C 0.476(5) 0.078(3) 0.304(2) 0.79(12) Uiso 1 1 d D . .
H59F H 0.4982 0.0485 0.3018 1.189 Uiso 1 1 calc R . .
H59G H 0.4374 0.0708 0.2997 1.189 Uiso 1 1 calc R . .
H59H H 0.4805 0.0877 0.3223 1.189 Uiso 1 1 calc R . .
C513 C 0.4840(12) 0.4588(10) 0.1772(6) 0.093(8) Uiso 1 1 d . . .
C514 C 0.4993(10) 0.4678(9) 0.2007(5) 0.091(8) Uiso 1 1 d . . .
H514 H 0.5319 0.4858 0.2051 0.110 Uiso 1 1 calc R . .
C511 C 1.678(3) 0.022(3) 0.0531(13) 0.47(5) Uiso 1 1 d D . .
H511 H 1.6824 0.0424 0.0377 0.563 Uiso 1 1 calc R . .
O746 O 0.1009(12) 0.9243(12) 0.2026(5) 0.237(12) Uiso 1 1 d . . .
B3 B 1.711(3) -0.298(3) 0.1607(19) 0.29(4) Uiso 1 1 d D . .
C580 C 1.0398(14) 0.0937(13) 0.2166(6) 0.152(12) Uiso 1 1 d . . .
H580 H 1.0096 0.0830 0.2057 0.182 Uiso 1 1 calc R . .
C578 C 1.0437(18) 0.1438(15) 0.2264(7) 0.162(13) Uiso 1 1 d . . .
C192 C 1.140(3) 0.416(3) 0.0139(8) 0.36(4) Uiso 1 1 d D . .
H192 H 1.1422 0.3951 -0.0006 0.430 Uiso 1 1 calc R . .
F7 F 1.729(3) -0.304(2) 0.1791(13) 0.47(3) Uiso 1 1 d . . .
O667 O 0.024(5) 0.476(5) 0.977(2) 0.81(7) Uiso 1 1 d . . .
F34 F 0.6399(11) 0.2950(10) 0.1200(6) 0.237(13) Uiso 1 1 d . . .
B2 B 0.681(3) 0.429(3) 0.2131(16) 0.23(3) Uiso 1 1 d . . .
B22 B 0.6384(19) 0.2864(19) 0.1018(12) 0.139(17) Uiso 1 1 d . . .
C583 C 0.248(2) 0.1190(17) 0.1782(10) 0.188(15) Uiso 1 1 d . . .
C189 C 1.1590(14) 0.4642(14) 0.0650(7) 0.199(16) Uiso 1 1 d D . .
H189 H 1.1642 0.4735 0.0823 0.239 Uiso 1 1 calc R . .
C585 C 0.217(2) 0.1452(18) 0.1945(10) 0.24(2) Uiso 1 1 d . . .
H585 H 0.2324 0.1604 0.2095 0.285 Uiso 1 1 calc R . .
C584 C 0.171(2) 0.1005(18) 0.1481(10) 0.231(19) Uiso 1 1 d . . .
H584 H 0.1572 0.0909 0.1316 0.278 Uiso 1 1 calc R . .
C586 C 0.155(2) 0.1480(17) 0.1865(9) 0.212(18) Uiso 1 1 d . . .
H586 H 0.1307 0.1677 0.1954 0.255 Uiso 1 1 calc R . .
O33 O 0.290(2) 0.790(2) 0.2553(10) 0.39(2) Uiso 1 1 d . . .
C183 C 1.752(2) -0.2730(19) 0.0721(11) 0.31(3) Uiso 1 1 d D . .
H18A H 1.7245 -0.2496 0.0646 0.467 Uiso 1 1 calc R . .
H18B H 1.7886 -0.2610 0.0693 0.467 Uiso 1 1 calc R . .
H18C H 1.7476 -0.2758 0.0904 0.467 Uiso 1 1 calc R . .
Cl44 Cl 0.170(3) 0.605(2) 0.2549(18) 1.40(10) Uiso 1 1 d D . .
O897 O 0.815(7) 0.529(7) 0.213(3) 0.94(12) Uiso 1 1 d . . .
C911 C 1.0876(14) 0.0588(14) 0.2249(6) 0.156(12) Uiso 1 1 d . . .
H911 H 1.0887 0.0253 0.2195 0.188 Uiso 1 1 calc R . .
C480 C 1.3281(16) -0.0216(17) 0.2044(9) 0.28(3) Uiso 1 1 d D . .
C182 C 1.791(3) -0.356(2) 0.0749(14) 0.40(4) Uiso 1 1 d D . .
H18D H 1.7929 -0.3894 0.0683 0.593 Uiso 1 1 calc R . .
H18E H 1.7845 -0.3565 0.0929 0.593 Uiso 1 1 calc R . .
H18F H 1.8266 -0.3390 0.0728 0.593 Uiso 1 1 calc R . .
C792 C 0.976(3) 0.220(3) -0.0609(14) 0.43(5) Uiso 1 1 d D . .
H792 H 0.9378 0.2186 -0.0685 0.521 Uiso 1 1 calc R . .
C484 C 1.420(2) -0.027(2) 0.2283(10) 0.31(3) Uiso 1 1 d D . .
H484 H 1.4567 -0.0369 0.2282 0.376 Uiso 1 1 calc R . .
C180 C 1.743(3) -0.325(3) 0.0593(15) 0.39(4) Uiso 1 1 d D . .
H180 H 1.7364 -0.3286 0.0404 0.462 Uiso 1 1 calc R . .
C481 C 1.3013(19) -0.0112(19) 0.2272(9) 0.46(5) Uiso 1 1 d D . .
H481 H 1.2629 -0.0062 0.2271 0.547 Uiso 1 1 calc R . .
C934 C 1.687(3) 0.053(3) 0.0835(14) 0.43(4) Uiso 1 1 d D . .
H93A H 1.6662 0.0839 0.0828 0.646 Uiso 1 1 calc R . .
H93B H 1.7260 0.0600 0.0873 0.646 Uiso 1 1 calc R . .
H93C H 1.6738 0.0314 0.0967 0.646 Uiso 1 1 calc R . .
C185 C 1.0975(18) 0.4123(19) 0.0307(8) 0.24(2) Uiso 1 1 d D . .
F88 F 0.6493(12) 0.3369(12) 0.0853(6) 0.278(12) Uiso 1 1 d . . .
C711 C 1.1302(15) 0.0802(14) 0.2414(7) 0.162(13) Uiso 1 1 d . . .
H711 H 1.1620 0.0606 0.2452 0.194 Uiso 1 1 calc R . .
B33 B 0.145(2) 0.316(2) 0.1470(11) 0.152(16) Uiso 1 1 d . . .
C688 C 1.1900(15) 0.4777(15) 0.0456(8) 0.201(16) Uiso 1 1 d D . .
H688 H 1.2170 0.5028 0.0479 0.241 Uiso 1 1 calc R . .
C679 C 1.1295(19) 0.1293(19) 0.2529(8) 0.223(18) Uiso 1 1 d . . .
H679 H 1.1571 0.1396 0.2653 0.267 Uiso 1 1 calc R . .
C677 C 1.0825(17) 0.1630(16) 0.2439(7) 0.181(14) Uiso 1 1 d . . .
H677 H 1.0799 0.1959 0.2501 0.217 Uiso 1 1 calc R . .
O675 O 0.3733(13) 0.4715(14) 0.0175(7) 0.281(14) Uiso 1 1 d D . .
O786 O 0.706(4) -0.006(4) 0.2274(18) 0.69(6) Uiso 1 1 d . . .
O45 O 0.321(2) 0.812(2) 0.9681(10) 0.40(2) Uiso 1 1 d . . .
C414 C 0.898(4) 0.681(2) 0.1463(17) 0.42(4) Uiso 1 1 d D . .
H414 H 0.8705 0.7082 0.1467 0.508 Uiso 1 1 calc R . .
C413 C 0.955(6) 0.697(8) 0.137(3) 2.0(7) Uiso 1 1 d D . .
H41A H 0.9523 0.7307 0.1302 3.000 Uiso 1 1 calc R . .
H41B H 0.9656 0.6742 0.1239 3.000 Uiso 1 1 calc R . .
H41C H 0.9828 0.6962 0.1515 3.000 Uiso 1 1 calc R . .
C609 C 1.715(3) -0.021(5) 0.057(3) 1.4(3) Uiso 1 1 d D . .
H60A H 1.7533 -0.0093 0.0586 2.057 Uiso 1 1 calc R . .
H60B H 1.7097 -0.0443 0.0433 2.057 Uiso 1 1 calc R . .
H60C H 1.7076 -0.0375 0.0733 2.057 Uiso 1 1 calc R . .
C319 C 1.180(3) 0.451(3) 0.0206(9) 0.39(4) Uiso 1 1 d D . .
H319 H 1.2032 0.4602 0.0078 0.462 Uiso 1 1 calc R . .
O90 O 0.159(4) 0.257(4) 0.760(2) 0.65(6) Uiso 1 1 d . . .
O94 O 0.327(3) 0.854(3) 0.2641(13) 0.49(3) Uiso 1 1 d . . .
O91 O 0.039(3) 0.406(3) 0.9531(19) 0.54(5) Uiso 1 1 d . . .
O866 O 0.658(2) 0.382(2) 0.0274(10) 0.41(3) Uiso 1 1 d . . .
O659 O 1.128(6) 0.149(5) -0.080(3) 0.88(10) Uiso 1 1 d . . .
O545 O 0.116(4) 0.803(4) 0.2013(19) 0.65(5) Uiso 1 1 d . . .
C698 C 0.937(4) -0.015(5) 0.0157(12) 0.65(8) Uiso 1 1 d D . .
H69A H 0.8998 -0.0032 0.0173 0.971 Uiso 1 1 calc R . .
H69B H 0.9363 -0.0445 0.0048 0.971 Uiso 1 1 calc R . .
H69C H 0.9589 0.0109 0.0082 0.971 Uiso 1 1 calc R . .
O676 O 1.022(10) 0.214(7) 0.808(4) 1.11(15) Uiso 1 1 d . . .
B20 B 1.133(3) 0.264(4) 0.0076(17) 0.26(3) Uiso 1 1 d . . .
Cl99 Cl 0.823(6) -0.142(5) 0.142(2) 1.38(11) Uiso 1 1 d D . .
C519 C 0.906(5) 0.651(5) 0.1713(12) 0.68(9) Uiso 1 1 d D . .
H51B H 0.9367 0.6654 0.1820 1.021 Uiso 1 1 calc R . .
H51C H 0.9151 0.6166 0.1674 1.021 Uiso 1 1 calc R . .
H51D H 0.8728 0.6522 0.1803 1.021 Uiso 1 1 calc R . .
Cl33 Cl 0.752(3) -0.042(3) 0.1596(16) 1.04(6) Uiso 1 1 d D . .
O530 O 0.599(4) 0.013(4) 0.2450(19) 0.71(6) Uiso 1 1 d . . .
C518 C 1.018(4) -0.061(5) 0.0423(19) 0.71(10) Uiso 1 1 d D . .
H51E H 1.0266 -0.0691 0.0249 1.068 Uiso 1 1 calc R . .
H51F H 1.0132 -0.0916 0.0517 1.068 Uiso 1 1 calc R . .
H51G H 1.0488 -0.0421 0.0506 1.068 Uiso 1 1 calc R . .
O539 O 0.761(3) 0.095(3) 0.0041(15) 0.63(5) Uiso 1 1 d . . .
O523 O 0.097(5) 0.115(5) 0.008(2) 0.79(7) Uiso 1 1 d . . .
O52 O 0.803(5) 0.630(5) 0.229(2) 0.82(8) Uiso 1 1 d . . .
O524 O 0.960(4) 0.217(4) 0.8346(19) 0.65(6) Uiso 1 1 d . . .
O50 O 0.817(5) 0.562(5) 0.186(2) 0.72(7) Uiso 1 1 d . . .
B55 B 0.478(3) 0.791(4) 0.2348(17) 0.27(4) Uiso 1 1 d D . .
C678 C 1.013(4) 0.240(4) -0.0821(19) 0.60(8) Uiso 1 1 d D . .
H67A H 0.9929 0.2663 -0.0917 0.900 Uiso 1 1 calc R . .
H67B H 1.0201 0.2126 -0.0936 0.900 Uiso 1 1 calc R . .
H67C H 1.0472 0.2528 -0.0743 0.900 Uiso 1 1 calc R . .
C443 C 1.400(3) -0.010(3) 0.2509(16) 0.41(4) Uiso 1 1 d . . .
H443 H 1.4230 -0.0010 0.2654 0.489 Uiso 1 1 calc R . .
C903 C 0.781(11) -0.084(7) 0.137(3) 1.2(2) Uiso 1 1 d D . .
C549 C 0.985(6) 0.175(2) -0.043(3) 0.92(17) Uiso 1 1 d D . .
H54D H 0.9500 0.1670 -0.0351 1.377 Uiso 1 1 calc R . .
H54E H 1.0128 0.1824 -0.0290 1.377 Uiso 1 1 calc R . .
H54F H 0.9963 0.1459 -0.0521 1.377 Uiso 1 1 calc R . .
F454 F 0.644(2) 0.225(2) 0.1036(11) 0.26(4) Uiso 0.48(7) 1 d P . .
C668 C 0.231(2) 0.628(2) 0.2404(10) 0.32(3) Uiso 1 1 d D . .
C669 C 0.336(4) 0.494(3) -0.0059(17) 0.7(2) Uiso 1 1 d D A 1
H66A H 0.3185 0.5250 0.0001 0.843 Uiso 1 1 calc R A 1
H66B H 0.3603 0.5044 -0.0191 0.843 Uiso 1 1 calc R A 1
C978 C 0.286(2) 0.457(3) -0.0195(12) 0.63(4) Uiso 1 1 d D A 1
H978 H 0.2482 0.4725 -0.0201 0.751 Uiso 1 1 calc R A 1
C853 C 0.287(3) 0.394(3) -0.0130(13) 0.39(4) Uiso 1 1 d D A 1
H85A H 0.2615 0.3871 0.0002 0.585 Uiso 1 1 calc R A 1
H85B H 0.3239 0.3843 -0.0070 0.585 Uiso 1 1 calc R A 1
H85C H 0.2751 0.3759 -0.0284 0.585 Uiso 1 1 calc R A 1
C655 C 0.312(6) 0.451(6) -0.0500(19) 0.92(14) Uiso 1 1 d D A 1
H65A H 0.3262 0.4824 -0.0554 1.382 Uiso 1 1 calc R A 1
H65B H 0.2823 0.4396 -0.0622 1.382 Uiso 1 1 calc R A 1
H65C H 0.3413 0.4259 -0.0490 1.382 Uiso 1 1 calc R A 1

loop_
_atom_site_aniso_label
_atom_site_aniso_U_11
_atom_site_aniso_U_22
_atom_site_aniso_U_33
_atom_site_aniso_U_23
_atom_site_aniso_U_13
_atom_site_aniso_U_12
Zn1 0.069(3) 0.108(3) 0.227(5) 0.024(3) 0.032(3) 0.004(2)
Cu23 0.064(3) 0.151(4) 0.188(5) 0.034(4) -0.008(3) -0.012(3)
Zn3 0.083(3) 0.169(5) 0.215(5) 0.014(4) -0.012(3) -0.002(3)
Zn4 0.073(3) 0.168(5) 0.256(6) 0.069(4) -0.008(3) -0.019(3)
Cu22 0.078(3) 0.094(3) 0.222(5) 0.040(3) 0.026(3) 0.000(2)
Zn6 0.154(4) 0.106(3) 0.164(5) -0.002(3) 0.038(3) 0.014(3)
Zn21 0.100(3) 0.101(3) 0.243(6) 0.046(4) 0.023(3) -0.006(2)
Zn20 0.167(5) 0.114(4) 0.251(7) 0.009(4) 0.053(5) 0.011(3)
Cu3 0.142(4) 0.099(3) 0.202(5) 0.006(3) 0.041(4) 0.000(3)
N925 0.058(14) 0.16(2) 0.15(2) 0.01(2) 0.038(15) 0.018(14)
N921 0.20(3) 0.088(19) 0.21(3) 0.02(2) 0.07(3) 0.031(19)
N43 0.098(16) 0.090(16) 0.13(2) -0.019(15) -0.023(17) -0.011(13)
N922 0.120(19) 0.12(2) 0.11(2) -0.021(16) 0.006(17) 0.031(16)
N909 0.098(18) 0.066(15) 0.18(3) 0.040(18) -0.012(18) -0.013(14)
N45 0.103(19) 0.12(2) 0.18(3) -0.02(2) 0.01(2) 0.004(15)
N913 0.062(15) 0.061(14) 0.24(3) 0.010(17) 0.010(17) -0.016(11)
N40 0.13(2) 0.091(18) 0.22(3) 0.04(2) -0.02(2) 0.009(15)
N44 0.13(2) 0.13(2) 0.11(2) -0.005(16) -0.006(19) 0.022(18)
N916 0.054(15) 0.081(16) 0.22(3) 0.029(19) 0.020(18) 0.000(11)
N502 0.079(17) 0.13(2) 0.18(2) 0.04(2) 0.006(15) -0.007(15)
N929 0.18(3) 0.12(2) 0.11(2) -0.003(16) -0.04(2) 0.020(19)
N805 0.21(3) 0.066(16) 0.13(2) 0.028(16) 0.04(2) 0.030(17)
N201 0.089(16) 0.057(13) 0.16(2) 0.035(15) 0.015(17) 0.013(12)
N911 0.15(2) 0.042(13) 0.17(2) 0.019(14) 0.07(2) -0.031(14)
N806 0.090(18) 0.050(14) 0.21(3) -0.034(17) 0.008(17) 0.006(12)
N999 0.109(19) 0.057(15) 0.26(4) 0.048(19) 0.02(2) -0.025(14)
N506 0.099(17) 0.090(18) 0.18(3) 0.030(18) -0.027(18) -0.016(16)
N3 0.13(2) 0.108(18) 0.15(2) 0.049(18) 0.032(19) 0.007(16)
N4 0.17(3) 0.068(17) 0.20(3) 0.04(2) 0.04(3) 0.001(16)
N19 0.053(15) 0.15(2) 0.21(3) 0.04(2) 0.052(18) -0.032(15)
N42 0.086(16) 0.093(16) 0.16(2) 0.018(15) 0.019(15) 0.025(13)
N22 0.24(3) 0.14(2) 0.13(3) 0.01(2) -0.03(3) -0.04(2)
N26 0.19(3) 0.074(17) 0.22(3) 0.026(19) 0.03(3) 0.000(17)
N27 0.084(16) 0.12(2) 0.14(2) 0.073(18) 0.025(17) -0.035(15)
N505 0.053(15) 0.20(3) 0.18(3) 0.10(2) 0.005(17) 0.000(15)
N100 0.081(18) 0.14(2) 0.19(3) 0.05(2) 0.015(18) -0.023(17)
N279 0.097(17) 0.11(2) 0.19(3) -0.006(19) -0.033(18) -0.017(16)
N894 0.103(18) 0.071(15) 0.23(3) 0.020(18) 0.005(19) 0.035(14)
N923 0.26(4) 0.14(3) 0.15(3) -0.02(2) 0.06(3) 0.02(3)
N50 0.11(2) 0.18(3) 0.32(4) 0.04(3) -0.01(2) -0.03(2)
N296 0.105(19) 0.11(2) 0.26(3) 0.06(2) -0.02(2) 0.010(16)
N41 0.14(2) 0.14(2) 0.21(3) 0.05(2) -0.03(2) -0.023(18)
N920 0.16(2) 0.068(16) 0.20(3) -0.013(19) 0.10(3) -0.028(16)
N914 0.108(18) 0.096(17) 0.17(3) 0.008(18) 0.016(19) -0.050(15)
N892 0.11(2) 0.082(17) 0.22(3) 0.042(18) 0.050(19) 0.025(14)
N200 0.17(3) 0.11(2) 0.18(3) 0.07(2) -0.03(3) -0.03(2)
N49 0.20(3) 0.18(3) 0.27(5) 0.03(3) -0.06(3) 0.05(3)
N543 0.15(2) 0.067(16) 0.23(3) -0.040(19) 0.01(2) 0.031(16)
N912 0.073(16) 0.085(16) 0.20(3) 0.019(18) 0.054(17) -0.012(13)
N835 0.23(4) 0.065(16) 0.19(3) -0.007(18) 0.04(3) -0.01(2)
N565 0.15(2) 0.108(18) 0.086(19) 0.007(15) 0.031(17) 0.020(16)
N897 0.111(18) 0.088(17) 0.17(3) 0.020(17) 0.00(2) 0.023(14)
N54 0.087(19) 0.21(3) 0.19(3) 0.03(2) 0.03(2) 0.014(17)
N48 0.24(4) 0.15(3) 0.20(3) 0.01(2) 0.10(4) 0.02(2)
N280 0.049(14) 0.12(2) 0.24(3) 0.03(2) 0.061(16) 0.015(14)
N51 0.070(16) 0.19(3) 0.17(2) 0.02(2) -0.021(17) 0.020(17)
N47 0.18(3) 0.11(2) 0.30(4) 0.02(2) 0.04(3) 0.04(2)

loop_
_atom_type_symbol
_atom_type_description
_atom_type_scat_dispersion_real
_atom_type_scat_dispersion_imag
_atom_type_scat_source
C C 0.0181 0.0091 'International Tables Vol C Tables 4.2.6.8 and 6.1.1.4'
H H 0.0000 0.0000 'International Tables Vol C Tables 4.2.6.8 and 6.1.1.4'
N N 0.0311 0.0180 'International Tables Vol C Tables 4.2.6.8 and 6.1.1.4'
O O 0.0492 0.0322 'International Tables Vol C Tables 4.2.6.8 and 6.1.1.4'
Cu Cu -1.9646 0.5888 'International Tables Vol C Tables 4.2.6.8 and 6.1.1.4'
Zn Zn -1.5491 0.6778 'International Tables Vol C Tables 4.2.6.8 and 6.1.1.4'
B B 0.0090 0.0039 'International Tables Vol C Tables 4.2.6.8 and 6.1.1.4'
F F 0.0727 0.0534 'International Tables Vol C Tables 4.2.6.8 and 6.1.1.4'
Cl Cl 0.3639 0.7018 'International Tables Vol C Tables 4.2.6.8 and 6.1.1.4'

loop_
_geom_angle_atom_site_label_1
_geom_angle_atom_site_label_2
_geom_angle_atom_site_label_3
_geom_angle
N201 Zn1 N913 117.9(10)
N201 Zn1 N914 133.6(8)
N913 Zn1 N914 78.1(11)
N201 Zn1 N916 76.9(11)
N913 Zn1 N916 144.4(8)
N914 Zn1 N916 116.4(11)
N201 Zn1 Cu22 113.0(5)
N913 Zn1 Cu22 72.4(5)
N914 Zn1 Cu22 113.3(6)
N916 Zn1 Cu22 72.1(6)
N100 Cu23 N27 142.7(9)
N100 Cu23 N502 76.2(11)
N27 Cu23 N502 118.0(10)
N100 Cu23 N505 116.3(11)
N27 Cu23 N505 74.9(11)
N502 Cu23 N505 142.3(9)
N100 Cu23 Zn4 72.1(7)
N27 Cu23 Zn4 70.7(6)
N502 Cu23 Zn4 108.3(6)
N505 Cu23 Zn4 109.3(7)
N100 Cu23 Zn3 106.8(7)
N27 Cu23 Zn3 110.5(6)
N502 Cu23 Zn3 68.5(6)
N505 Cu23 Zn3 73.8(7)
Zn4 Cu23 Zn3 176.9(2)
N279 Zn3 N925 116.8(10)
N279 Zn3 N280 80.0(11)
N925 Zn3 N280 141.7(9)
N279 Zn3 N929 128.0(11)
N925 Zn3 N929 78.9(12)
N280 Zn3 N929 119.2(11)
N279 Zn3 Cu23 118.0(9)
N925 Zn3 Cu23 70.8(7)
N280 Zn3 Cu23 70.9(6)
N929 Zn3 Cu23 114.0(7)
N19 Zn4 N200 77.2(14)
N19 Zn4 N506 117.8(11)
N200 Zn4 N506 142.3(9)
N19 Zn4 N296 130.1(10)
N200 Zn4 N296 119.3(13)
N506 Zn4 N296 79.2(11)
N19 Zn4 Cu23 117.8(8)
N200 Zn4 Cu23 71.6(7)
N506 Zn4 Cu23 70.9(6)
N296 Zn4 Cu23 112.0(7)
N911 Cu22 N999 142.1(8)
N911 Cu22 N912 78.7(11)
N999 Cu22 N912 114.8(10)
N911 Cu22 N892 113.3(11)
N999 Cu22 N892 78.0(11)
N912 Cu22 N892 143.2(9)
N911 Cu22 Zn21 72.0(5)
N999 Cu22 Zn21 70.1(7)
N912 Cu22 Zn21 108.5(6)
N892 Cu22 Zn21 108.3(6)
N911 Cu22 Zn1 108.8(5)
N999 Cu22 Zn1 109.0(7)
N912 Cu22 Zn1 73.1(6)
N892 Cu22 Zn1 70.1(6)
Zn21 Cu22 Zn1 178.4(2)
N922 Zn6 N3 130.7(9)
N922 Zn6 N565 79.1(11)
N3 Zn6 N565 123.6(12)
N922 Zn6 N835 107.5(12)
N3 Zn6 N835 82.5(12)
N565 Zn6 N835 140.4(9)
N922 Zn6 Cu3 112.3(6)
N3 Zn6 Cu3 116.3(7)
N565 Zn6 Cu3 71.8(6)
N835 Zn6 Cu3 69.7(6)
N909 Zn21 N894 129.0(8)
N909 Zn21 N897 115.1(11)
N894 Zn21 N897 79.6(10)
N909 Zn21 N4 78.9(13)
N894 Zn21 N4 118.6(12)
N897 Zn21 N4 144.1(9)
N909 Zn21 Cu22 115.1(6)
N894 Zn21 Cu22 115.7(6)
N897 Zn21 Cu22 70.3(6)
N4 Zn21 Cu22 73.8(7)
N543 Zn20 N22 122.8(13)
N543 Zn20 N26 140.9(9)
N22 Zn20 N26 79.2(14)
N543 Zn20 N923 79.3(15)
N22 Zn20 N923 133.4(12)
N26 Zn20 N923 110.0(14)
N543 Zn20 Cu3 69.6(6)
N22 Zn20 Cu3 115.9(8)
N26 Zn20 Cu3 71.6(7)
N923 Zn20 Cu3 110.1(9)
N806 Cu3 N805 77.4(11)
N806 Cu3 N921 139.7(9)
N805 Cu3 N921 116.3(13)
N806 Cu3 N920 112.8(11)
N805 Cu3 N920 142.8(8)
N921 Cu3 N920 79.9(13)
N806 Cu3 Zn6 112.3(6)
N805 Cu3 Zn6 76.1(6)
N921 Cu3 Zn6 107.9(7)
N920 Cu3 Zn6 66.9(6)
N806 Cu3 Zn20 66.8(5)
N805 Cu3 Zn20 104.3(6)
N921 Cu3 Zn20 73.0(7)
N920 Cu3 Zn20 112.7(6)
Zn6 Cu3 Zn20 178.9(3)
C926 N925 C100 124(3)
C926 N925 Zn3 120(2)
C100 N925 Zn3 115(2)
C803 N921 C454 122(4)
C803 N921 Cu3 112(3)
C454 N921 Cu3 125(3)
C75 C915 N914 131(3)
C75 C915 C12 117(3)
N914 C915 C12 112(3)
C912 N43 C910 132(3)
N565 C5 C80 128(3)
N565 C5 C67 114(3)
C80 C5 C67 118(3)
N897 C896 C169 116(3)
C820 N922 C67 115(3)
C820 N922 Zn6 128(2)
C67 N922 Zn6 114(2)
C44 N909 C827 112(3)
C44 N909 Zn21 135(2)
C827 N909 Zn21 111(2)
C901 N45 C916 130(3)
C11 N913 C12 123(3)
C11 N913 Zn1 120(2)
C12 N913 Zn1 114.8(19)
C964 N40 C137 122(3)
C405 N44 C406 137(4)
C279 C503 N502 114(3)
C279 C503 C105 131(3)
N502 C503 C105 114(3)
C936 C928 C27 118(3)
C104 N916 C69 127(3)
C104 N916 Zn1 114(2)
C69 N916 Zn1 117(3)
C706 N502 C503 122(3)
C706 N502 Cu23 115(2)
C503 N502 Cu23 123(2)
C292 N929 C291 116(3)
C292 N929 Zn3 132(3)
C291 N929 Zn3 112(3)
C90 N805 C806 118(3)
C90 N805 Cu3 116(2)
C806 N805 Cu3 126(2)
C390 O393 C590 117(3)
C113 O27 C171 129(4)
C125 C960 C130 130(4)
C125 C960 N42 123(3)
C130 C960 N42 107(3)
C513 N201 C699 109(3)
C513 N201 Zn1 132.9(19)
C699 N201 Zn1 117(2)
C169 N911 C127 109(3)
C169 N911 Cu22 131(2)
C127 N911 Cu22 121(2)
C7 C316 C315 120(4)
N921 C803 C99 117(4)
N921 C803 C564 119(4)
C99 C803 C564 123(5)
N280 C279 C503 123(3)
N999 C918 C951 133(4)
N999 C918 C23 115(3)
C951 C918 C23 112(4)
C705 C812 C810 120(3)
C656 C310 C268 119(5)
C318 N806 C73 121(3)
C318 N806 Cu3 126(2)
C73 N806 Cu3 113(2)
C141 C507 C111 123(4)
C918 N999 C96 114(3)
C918 N999 Cu22 118(2)
C96 N999 Cu22 128(3)
C692 N506 C111 127(3)
C692 N506 Zn4 120(3)
C111 N506 Zn4 112(2)
C173 O46 C821 107(3)
C713 C823 C822 110(4)
C822 N3 C62 122(4)
C822 N3 Zn6 123(2)
C62 N3 Zn6 114(3)
C829 N4 C146 132(4)
C829 N4 Zn21 115(3)
C146 N4 Zn21 112(3)
N3 C822 C901 124(4)
N3 C822 C823 122(3)
C901 C822 C823 113(4)
C71 C927 C49 121(3)
C110 C807 C73 119(3)
C110 C807 C64 131(3)
C73 C807 C64 110(3)
C61 O702 C725 117(3)
C902 C914 C910 116(3)
C699 C701 C61 126(3)
C699 C701 C184 117(3)
C61 C701 C184 116(3)
C825 C890 C146 111(4)
N51 C577 O8 127(3)
N51 C577 C92 114(3)
O8 C577 C92 118(3)
C382 C500 N200 133(4)
N279 C278 C43 119(4)
N279 C278 C420 136(4)
C43 C278 C420 106(4)
C92 N19 C40 111(3)
C92 N19 Zn4 133(2)
C40 N19 Zn4 115(2)
N925 C926 C690 125(3)
C830 N42 C960 125(2)
C924 N22 C256 140(4)
C924 N22 Zn20 111(3)
C256 N22 Zn20 110(3)
C252 C898 C68 122(3)
C402 C400 C161 112(4)
C176 N26 C151 121(4)
C176 N26 Zn20 122(3)
C151 N26 Zn20 113(3)
C410 N27 C159 114(3)
C410 N27 Cu23 121(2)
C159 N27 Cu23 125(2)
C913 C620 C910 121(3)
C810 C2 C811 122(3)
C63 C3 C880 112(4)
C691 N505 C690 121(4)
C691 N505 Cu23 115(2)
C690 N505 Cu23 124(3)
C313 C6 C130 122(4)
C316 C7 C916 125(4)
C897 C8 C667 111(5)
N913 C11 C93 121(3)
C132 C12 N913 127(3)
C132 C12 C915 115(4)
N913 C12 C915 117(3)
C824 N100 C382 117(4)
C824 N100 Cu23 117(2)
C382 N100 Cu23 126(3)
C826 C16 O999 133(4)
C826 C16 C828 111(4)
O999 C16 C828 115(3)
C105 C17 C18 122(4)
C708 C18 C17 125(4)
C708 C18 C706 118(4)
C17 C18 C706 117(3)
C821 C19 C820 123(4)
C110 C21 C318 122(3)
C109 C22 C28 123(4)
N892 C23 C65 135(4)
N892 C23 C918 113(3)
C65 C23 C918 111(4)
C103 C24 C900 122(5)
N920 C25 C675 119(4)
N920 C25 C37 119(4)
C675 C25 C37 122(4)
C665 C26 C178 107(4)
C410 C27 C928 117(3)
C410 C27 C409 120(3)
C928 C27 C409 122(3)
C137 C28 C22 114(4)
C162 C30 C184 126(4)
C278 N279 C904 111(3)
C278 N279 Zn3 114(2)
C904 N279 Zn3 134(3)
C907 N894 C392 120(3)
C907 N894 Zn21 126(2)
C392 N894 Zn21 113(2)
C961 C36 C676 116(4)
C56 C37 C25 118(4)
C60 C40 C161 125(4)
C60 C40 N19 125(4)
C161 C40 N19 110(4)
C919 N923 C832 127(5)
C919 N923 Zn20 123(4)
C832 N923 Zn20 110(3)
C278 C43 C937 126(4)
C278 C43 N280 113(3)
C937 C43 N280 121(3)
N909 C44 C828 131(3)
N909 C44 C964 105(3)
C828 C44 C964 124(3)
C185 C191 C189 144(3)
C275 C47 C96 126(4)
C253 C48 C454 123(5)
C943 C49 C927 123(3)
C943 C49 C691 122(3)
C927 C49 C691 115(3)
C292 C51 C150 113(4)
C523 C54 C178 129(5)
C37 C56 C900 121(4)
C417 C58 C904 112(6)
C267 C59 C268 131(5)
C267 C59 O311 107(4)
C268 C59 O311 122(4)
C40 C60 C113 127(4)
C40 C60 C401 120(4)
C113 C60 C401 113(4)
O702 C61 C514 123(3)
O702 C61 C701 123(3)
C514 C61 C701 112(3)
N3 C62 C834 119(5)
N3 C62 C78 120(5)
C834 C62 C78 120(6)
C3 C63 C406 133(4)
C165 C64 C807 124(3)
C966 C65 C23 132(4)
C966 C65 C114 120(3)
C23 C65 C114 107(3)
C185 N50 C190 119(4)
N922 C67 C68 125(3)
N922 C67 C5 117(3)
C68 C67 C5 118(3)
C898 C68 C67 118(3)
C898 C68 C821 126(3)
C67 C68 C821 115(3)
N916 C69 C704 125(3)
C16 O999 C270 129(3)
C927 C71 C690 121(3)
C933 N296 C955 114(4)
C933 N296 Zn4 114(2)
C955 N296 Zn4 128(3)
N806 C73 C90 119(3)
N806 C73 C807 120(3)
C90 C73 C807 121(3)
C915 C75 C676 105(3)
C915 C75 C962 129(3)
C676 C75 C962 126(3)
C825 C76 C826 105(3)
C714 C78 C62 127(7)
C714 C78 C713 115(6)
C62 C78 C713 118(6)
C150 O988 C767 119(4)
C5 C80 C252 121(3)
C589 N41 C583 125(4)
C988 C84 C100 118(4)
C25 N920 C99 128(4)
C25 N920 Cu3 128(3)
C99 N920 Cu3 104(3)
C62 C834 C155 122(5)
C62 C834 N835 121(5)
C155 C834 N835 117(4)
N805 C90 C149 123(3)
N805 C90 C73 115(3)
C149 C90 C73 123(4)
C399 C92 N19 126(4)
C399 C92 C577 124(4)
N19 C92 C577 108(3)
N892 C93 C950 117(3)
N892 C93 C11 117(3)
C950 C93 C11 125(3)
C107 C95 C391 110(3)
N999 C96 C47 117(4)
N999 C96 C829 112(3)
C47 C96 C829 131(4)
N920 C99 C803 126(4)
N920 C99 C900 113(4)
C803 C99 C900 120(5)
N925 C100 C291 123(4)
N925 C100 C84 123(4)
C291 C100 C84 114(4)
C915 N914 C961 113(3)
C915 N914 Zn1 117(2)
C961 N914 Zn1 129(2)
C24 C103 C564 131(6)
N916 C104 C699 121(4)
N916 C104 C162 127(4)
C699 C104 C162 112(4)
C17 C105 C503 124(3)
C115 C107 C95 132(3)
C172 C109 C22 121(4)
C807 C110 C21 117(3)
N506 C111 C933 120(3)
N506 C111 C507 124(3)
C933 C111 C507 116(3)
C417 O766 C333 129(5)
O27 C113 C60 134(4)
O27 C113 C399 115(4)
C60 C113 C399 110(4)
C950 C114 C65 115(3)
C107 C115 C697 117(3)
N912 C119 C810 126(3)
N912 C119 C127 124(3)
C810 C119 C127 110(3)
C23 N892 C93 116(3)
C23 N892 Cu22 117(2)
C93 N892 Cu22 127(2)
C276 O311 C59 136(4)
C960 C125 C312 121(4)
C161 N200 C500 132(4)
C161 N200 Zn4 114(3)
C500 N200 Zn4 113(3)
C693 C127 N911 133(4)
C693 C127 C119 124(4)
N911 C127 C119 103(3)
C142 C128 C149 123(3)
C960 C130 C6 110(4)
C160 C131 C169 128(3)
C12 C132 C963 125(3)
C546 O434 C713 112(4)
C383 C135 C382 136(4)
C418 N49 C178 142(5)
C28 C137 C965 125(4)
C28 C137 N40 125(3)
C965 C137 N40 110(3)
C2 C811 C693 118(3)
C507 C141 C294 122(4)
C128 C142 C806 122(4)
C916 C145 C314 120(4)
N4 C146 C827 118(4)
N4 C146 C890 122(4)
C827 C146 C890 119(4)
C128 C149 C90 117(3)
C128 C149 C165 127(3)
C90 C149 C165 116(3)
O988 C150 C906 117(4)
O988 C150 C51 121(4)
C906 C150 C51 122(4)
C345 C151 C924 136(4)
C345 C151 N26 118(4)
C924 C151 N26 106(4)
C545 C155 C834 113(5)
C544 N543 C167 115(3)
C544 N543 Zn20 125(2)
C167 N543 Zn20 117(3)
C692 C159 N27 116(3)
C692 C159 C936 126(3)
N27 C159 C936 118(3)
C131 C160 C693 117(3)
N200 C161 C40 123(4)
N200 C161 C400 119(5)
C40 C161 C400 118(4)
C30 C162 C104 121(4)
C64 C165 C149 125(4)
C833 C167 C832 121(5)
C833 C167 N543 129(4)
C832 C167 N543 109(4)
C119 N912 C704 122(3)
C119 N912 Cu22 113(2)
C704 N912 Cu22 125(2)
C131 C169 N911 117(3)
C131 C169 C896 129(3)
N911 C169 C896 113(3)
O27 C171 C629 101(4)
C109 C172 C965 118(4)
O46 C173 C404 107(4)
C907 C177 C390 126(4)
C54 C178 C26 123(5)
C54 C178 N49 130(5)
C26 C178 N49 107(4)
C880 C181 C879 113(6)
C30 C184 C701 116(3)
C966 C186 C951 119(4)
C902 C187 C913 118(3)
C384 C188 C824 134(5)
C384 C188 C383 109(4)
C824 C188 C383 116(4)
O28 C830 N42 122(2)
O28 C830 C513 125(3)
N42 C830 C513 112(2)
C890 C825 C76 140(3)
C44 C828 C16 116(3)
C167 C832 N923 125(5)
C167 C832 C268 119(5)
N923 C832 C268 114(4)
N100 C824 C188 132(4)
N100 C824 C706 118(4)
C188 C824 C706 109(4)
C19 C821 O46 133(3)
C19 C821 C68 117(3)
O46 C821 C68 110(3)
C167 C833 C656 117(5)
N922 C820 C19 125(4)
N922 C820 C405 114(4)
C19 C820 C405 120(4)
C16 C826 C827 131(4)
C16 C826 C76 107(4)
C827 C826 C76 122(4)
C146 C827 C826 122(4)
C146 C827 N909 119(4)
C826 C827 N909 118(3)
N4 C829 C96 128(4)
C836 N835 C834 127(4)
C836 N835 Zn6 126(3)
C834 N835 Zn6 102(3)
C5 N565 C675 125(3)
C5 N565 Zn6 114(2)
C675 N565 Zn6 119(2)
O16 C901 N45 125(3)
O16 C901 C822 114(3)
N45 C901 C822 121(4)
N279 C904 C58 132(5)
N279 C904 C418 105(5)
C58 C904 C418 123(5)
C56 C900 C99 118(4)
C56 C900 C24 129(4)
C99 C900 C24 111(4)
C291 C906 C150 121(4)
C291 C906 C293 121(4)
C150 C906 C293 119(4)
C177 C907 N894 117(3)
C177 C907 C589 134(3)
N894 C907 C589 109(3)
C187 C902 C914 124(3)
C896 N897 C697 121(3)
C896 N897 Zn21 123(3)
C697 N897 Zn21 112(2)
C397 N54 C787 142(4)
N502 C706 C18 122(4)
N502 C706 C824 115(4)
C18 C706 C824 123(4)
C381 C933 N296 136(4)
C381 C933 C111 112(3)
N296 C933 C111 112(3)
C255 O337 C611 110(4)
O879 C589 N41 122(3)
O879 C589 C907 132(4)
N41 C589 C907 105(3)
N505 C690 C71 119(3)
N505 C690 C926 117(3)
C71 C690 C926 124(3)
C142 C806 N805 117(3)
C142 C806 C836 123(4)
N805 C806 C836 120(3)
N897 C697 C115 125(3)
N897 C697 C392 118(3)
C115 C697 C392 116(3)
C255 C805 C925 140(4)
C255 C805 C924 107(4)
C925 C805 C924 113(4)
C620 C910 N43 119(3)
C620 C910 C914 119(3)
N43 C910 C914 122(3)
C928 C936 C159 123(3)
C256 C485 N48 124(6)
C256 C485 O111 103(5)
N48 C485 O111 132(4)
C258 C925 C805 134(5)
C255 C930 C256 126(4)
C380 C955 N296 120(4)
C380 C955 C397 134(4)
N296 C955 C397 106(4)
N22 C924 C151 132(4)
N22 C924 C805 123(4)
C151 C924 C805 105(4)
N923 C919 C266 130(5)
N923 C919 C267 126(5)
C266 C919 C267 105(5)
C265 C311 C262 114(4)
N505 C691 C410 119(4)
N505 C691 C49 122(4)
C410 C691 C49 119(4)
C69 C704 N912 120(3)
C69 C704 C705 126(3)
N912 C704 C705 113(3)
C127 C693 C160 114(4)
C127 C693 C811 123(4)
C160 C693 C811 123(4)
C114 C950 C93 127(3)
C8 C897 C666 141(5)
C480 C482 C484 122(5)
N43 C912 O47 122(3)
N43 C912 C961 128(3)
O47 C912 C961 110(3)
C701 C699 N201 122(3)
C701 C699 C104 128(4)
N201 C699 C104 110(3)
C620 C913 C187 121(3)
C277 C937 C43 119(4)
C485 N48 C480 120(4)
C145 C916 N45 123(4)
C145 C916 C7 118(5)
N45 C916 C7 119(4)
C49 C943 C409 120(3)
C277 C938 C420 124(5)
C186 C951 C918 127(4)
C186 C951 C275 125(4)
C918 C951 C275 107(3)
N506 C692 C159 123(3)
C812 C705 C704 128(3)
C18 C708 C384 124(4)
C27 C410 N27 128(4)
C27 C410 C691 121(4)
N27 C410 C691 110(4)
C500 C382 C135 139(4)
C500 C382 N100 111(4)
C135 C382 N100 110(4)
C295 C380 C955 112(4)
N40 C964 O23 129(3)
N40 C964 C44 120(3)
O23 C964 C44 111(3)
C294 C381 C295 127(4)
C294 C381 C933 135(4)
C295 C381 C933 98(4)
C279 N280 C43 124(3)
C279 N280 Zn3 123(3)
C43 N280 Zn3 112.1(19)
N54 C397 O889 119(5)
N54 C397 C955 136(5)
O889 C397 C955 105(4)
C963 C962 C75 112(3)
N44 C405 O250 123(4)
N44 C405 C820 123(4)
O250 C405 C820 114(4)
C400 C402 C401 135(4)
C879 C406 N44 118(5)
C879 C406 C63 113(5)
N44 C406 C63 128(4)
N54 C787 C532 135(4)
N54 C787 C666 115(4)
C532 C787 C666 110(4)
C132 C963 C962 122(3)
C36 C961 N914 122(3)
C36 C961 C912 130(4)
N914 C961 C912 106(3)
C392 C391 C390 122(3)
C392 C391 C95 121(3)
C390 C391 C95 117(3)
C712 O421 C295 143(3)
C173 C404 C250 112(7)
C173 C404 C768 104(5)
C250 C404 C768 126(7)
C943 C409 C27 118(3)
C137 C965 C172 119(4)
C402 C401 C60 108(3)
C577 N51 C578 129(3)
O393 C390 C177 127(4)
O393 C390 C391 117(4)
C177 C390 C391 115(4)
C92 C399 C113 120(4)
C938 C420 C278 124(5)
C938 C420 C417 136(5)
C278 C420 C417 100(4)
C65 C966 C186 117(4)
C135 C383 C188 109(4)
C391 C392 N894 121(3)
C391 C392 C697 124(3)
N894 C392 C697 115(3)
C58 C417 O766 123(6)
C58 C417 C420 130(6)
O766 C417 C420 106(6)
O777 C418 N49 123(5)
O777 C418 C904 107(6)
N49 C418 C904 127(6)
C188 C384 C708 110(4)
C930 C255 C805 128(5)
C930 C255 O337 129(5)
C805 C255 O337 103(4)
C262 N47 C266 128(4)
C59 C268 C310 128(5)
C59 C268 C832 114(5)
C310 C268 C832 117(5)
C313 C312 C125 110(4)
C485 C256 N22 148(6)
C485 C256 C930 116(5)
N22 C256 C930 96(2)
N806 C318 C21 121(3)
C988 C293 C906 112(4)
C906 C291 C100 128(4)
C906 C291 N929 120(4)
C100 C291 N929 111(4)
C312 C313 C6 127(4)
C898 C252 C80 122(3)
C311 C265 C433 115(4)
C314 C315 C316 116(4)
C48 C253 C564 127(5)
B55 F79 F78 55(4)
C381 C295 C380 140(5)
C381 C295 O421 122(4)
C380 C295 O421 98(3)
C315 C314 C145 121(4)
C263 C262 N47 126(4)
C263 C262 C311 126(4)
N47 C262 C311 109(4)
C657 C263 C262 118(5)
C59 C267 C919 107(4)
C938 C277 C937 119(5)
C51 C292 N929 127(4)
C51 C292 C190 127(5)
N929 C292 C190 105(4)
O113 C266 C919 143(5)
O113 C266 N47 107(5)
C919 C266 N47 109(4)
C47 C275 C951 122(4)
C586 C588 C584 126(5)
C381 C294 C141 112(4)
C925 C258 C345 122(4)
C802 C271 C272 120(5)
C802 C271 C270 114(4)
C272 C271 C270 101(4)
O999 C270 C271 107(3)
C612 C341 C611 99(6)
C612 C341 C613 124(6)
C611 C341 C613 116(7)
O988 C767 C792 103(5)
C84 C988 C293 127(4)
C523 C565 C665 119(4)
C414 C333 O766 125(6)
C406 C879 C181 123(6)
C897 C666 C787 108(4)
C151 C345 C258 109(4)
C532 C667 C8 107(5)
C26 C665 C565 133(4)
C698 C582 C712 110.1(19)
C698 C582 C518 116(2)
C712 C582 C518 133(2)
C3 C880 C181 125(5)
N565 C675 C25 116(4)
C253 C564 C103 131(6)
C253 C564 C803 116(5)
C103 C564 C803 112(5)
O337 C611 C341 116(5)
C36 C676 C75 133(4)
C36 C676 O675 113(3)
C75 C676 O675 111(3)
O702 C725 C726 106(3)
N921 C454 C176 119(5)
N921 C454 C48 111(4)
C176 C454 C48 130(5)
C54 C523 C565 110(5)
C630 C629 C455 103(5)
C630 C629 C171 108(4)
C455 C629 C171 129(5)
C725 C726 C728 112(4)
C725 C726 C727 114(4)
C728 C726 C727 112(4)
C310 C656 C833 117(5)
C583 C587 C584 120(5)
C2 C810 C812 125(3)
C2 C810 C119 123(3)
C812 C810 C119 112(3)
C263 C657 C433 118(5)
N26 C176 C454 119(4)
N835 C836 C806 117(4)
C823 C713 C78 127(6)
C823 C713 O434 123(5)
C78 C713 O434 109(5)
C78 C714 C545 105(6)
C481 C483 C443 125(4)
O421 C712 C582 103(6)
O222 C190 N50 127(4)
O222 C190 C292 130(4)
N50 C190 C292 103(3)
B55 F78 F79 61(4)
C668 CL55 Cl88 95.3(16)
C155 C545 C714 132(5)
O434 C546 C180 94(4)
C787 C532 C667 144(5)
O393 C590 C591 110(4)
O311 C276 C511 125(5)
C593 C591 C590 88(5)
C593 C591 C592 136(4)
C590 C591 C592 105(7)
C657 C433 C265 129(5)
C514 C513 N201 131(3)
C514 C513 C830 124(3)
N201 C513 C830 105(3)
C513 C514 C61 118(3)
C609 C511 C276 113(2)
C609 C511 C934 100.8(17)
C276 C511 C934 88(5)
F7 B3 F10 122(7)
F7 B3 F8 131(10)
F10 B3 F8 105(7)
F7 B3 F9 87(8)
F10 B3 F9 81(5)
F8 B3 F9 86(4)
C578 C580 C911 116(3)
C677 C578 C580 128(4)
C677 C578 N51 116(4)
C580 C578 N51 115(4)
C319 C192 C185 114(4)
F3 B2 F4 122(7)
F3 B2 F6 110(6)
F4 B2 F6 112(6)
F3 B2 F5 104(5)
F4 B2 F5 103(5)
F6 B2 F5 102(5)
F34 B22 F1 147(5)
F34 B22 F88 109(5)
F1 B22 F88 85(3)
F34 B22 F454 100(5)
F1 B22 F454 79(3)
F88 B22 F454 147(5)
F34 B22 F2 123(5)
F1 B22 F2 89(3)
F88 B22 F2 78(2)
F454 B22 F2 73(3)
C587 C583 C585 125(5)
C587 C583 N41 124(5)
C585 C583 N41 111(5)
C688 C189 C191 105(3)
C583 C585 C586 115(5)
C588 C584 C587 115(5)
C588 C586 C585 115(5)
C711 C911 C580 116(3)
C482 C480 C481 121(4)
C482 C480 N48 123(4)
C481 C480 N48 115(3)
C678 C792 C549 130(3)
C678 C792 C767 96(7)
C549 C792 C767 108(2)
C443 C484 C482 122(5)
C183 C180 C182 99(4)
C183 C180 C546 99(5)
C182 C180 C546 90(6)
C483 C481 C480 115(3)
N50 C185 C191 127(4)
N50 C185 C192 122(4)
C191 C185 C192 107(2)
C911 C711 C679 126(4)
F22 B33 F25 130(5)
F22 B33 F24 110(5)
F25 B33 F24 105(4)
F22 B33 F23 114(4)
F25 B33 F23 96(4)
F24 B33 F23 96(3)
C189 C688 C319 118(4)
C711 C679 C677 117(4)
C578 C677 C679 117(4)
C676 O675 C669 149(5)
C519 C414 C413 110(2)
C519 C414 C333 91.7(18)
C413 C414 C333 109(2)
C192 C319 C688 128(4)
F121 B20 F122 141(9)
F121 B20 F124 124(9)
F122 B20 F124 94(7)
F121 B20 F120 105(7)
F122 B20 F120 82(5)
F124 B20 F120 84(5)
F77 B55 F78 112(7)
F77 B55 F81 125(8)
F78 B55 F81 101(6)
F77 B55 F79 143(5)
F78 B55 F79 64(5)
F81 B55 F79 91(5)
F77 B55 F80 91(7)
F78 B55 F80 128(7)
F81 B55 F80 101(5)
F79 B55 F80 70(5)
C484 C443 C483 113(6)
Cl33 C903 Cl99 131(10)
CL55 C668 Cl44 102.1(15)
C978 C669 O675 116.8(16)
C669 C978 C655 98.6(14)
C669 C978 C853 119(4)
C655 C978 C853 94(7)

loop_
_geom_bond_atom_site_label_1
_geom_bond_atom_site_label_2
_geom_bond_distance
Zn1 N201 2.03(2)
Zn1 N913 2.04(2)
Zn1 N914 2.09(2)
Zn1 N916 2.13(2)
Zn1 Cu22 2.819(6)
Cu23 N100 2.09(3)
Cu23 N27 2.09(3)
Cu23 N502 2.12(3)
Cu23 N505 2.12(3)
Cu23 Zn4 2.899(6)
Cu23 Zn3 2.904(7)
Zn3 N279 2.01(3)
Zn3 N925 2.04(2)
Zn3 N280 2.04(3)
Zn3 N929 2.15(3)
Zn4 N19 2.01(3)
Zn4 N200 2.06(3)
Zn4 N506 2.08(2)
Zn4 N296 2.11(3)
Cu22 N911 2.05(2)
Cu22 N999 2.11(3)
Cu22 N912 2.11(2)
Cu22 N892 2.14(3)
Cu22 Zn21 2.786(6)
Zn6 N922 2.03(3)
Zn6 N3 2.05(2)
Zn6 N565 2.11(2)
Zn6 N835 2.21(3)
Zn6 Cu3 2.804(6)
Zn21 N909 2.06(3)
Zn21 N894 2.07(2)
Zn21 N897 2.12(2)
Zn21 N4 2.13(3)
Zn20 N543 2.05(3)
Zn20 N22 2.09(3)
Zn20 N26 2.12(3)
Zn20 N923 2.14(4)
Zn20 Cu3 2.833(6)
Cu3 N806 2.13(3)
Cu3 N805 2.13(3)
Cu3 N921 2.16(3)
Cu3 N920 2.25(3)
N925 C926 1.27(3)
N925 C100 1.34(3)
N921 C803 1.32(4)
N921 C454 1.41(4)
C915 C75 1.347(19)
C915 N914 1.36(3)
C915 C12 1.46(4)
N43 C912 1.27(3)
N43 C910 1.42(3)
C5 N565 1.33(3)
C5 C80 1.39(2)
C5 C67 1.49(4)
C896 N897 1.27(3)
C896 C169 1.45(4)
O8 C577 1.23(3)
N922 C820 1.30(3)
N922 C67 1.35(3)
N909 C44 1.30(3)
N909 C827 1.41(3)
N45 C901 1.30(3)
N45 C916 1.39(4)
N913 C11 1.29(3)
N913 C12 1.38(3)
N40 C964 1.25(3)
N40 C137 1.44(3)
N44 C405 1.23(4)
N44 C406 1.35(4)
O16 C901 1.30(3)
C503 C279 1.46(4)
C503 N502 1.46(3)
C503 C105 1.47(4)
F6 B2 1.35(7)
C928 C936 1.29(3)
C928 C27 1.43(3)
N916 C104 1.26(3)
N916 C69 1.31(3)
N502 C706 1.32(3)
N929 C292 1.40(4)
N929 C291 1.49(4)
O23 C964 1.38(3)
N805 C90 1.36(3)
N805 C806 1.40(2)
F23 B33 1.57(5)
O393 C390 1.25(3)
O393 C590 1.47(4)
O27 C113 1.29(4)
O27 C171 1.38(4)
O28 C830 1.21(2)
C960 C125 1.22(3)
C960 C130 1.34(4)
C960 N42 1.45(3)
N201 C513 1.38(3)
N201 C699 1.42(3)
N911 C169 1.43(3)
N911 C127 1.49(3)
C316 C7 1.23(4)
C316 C315 1.45(4)
C803 C99 1.43(4)
C803 C564 1.51(5)
F8 B3 1.47(2)
C279 N280 1.18(3)
C918 N999 1.30(3)
C918 C951 1.41(4)
C918 C23 1.61(4)
C812 C705 1.28(3)
C812 C810 1.45(3)
C310 C656 1.38(2)
C310 C268 1.389(16)
N806 C318 1.20(3)
N806 C73 1.38(3)
C507 C141 1.36(4)
C507 C111 1.46(4)
N999 C96 1.38(4)
F25 B33 1.37(5)
N506 C692 1.25(3)
N506 C111 1.40(4)
O46 C173 1.33(4)
O46 C821 1.33(3)
O47 C912 1.33(3)
C823 C713 1.30(5)
C823 C822 1.61(4)
N3 C822 1.31(3)
N3 C62 1.31(4)
N4 C829 1.28(3)
N4 C146 1.33(4)
F1 B22 1.42(5)
C822 C901 1.40(4)
C927 C71 1.36(3)
C927 C49 1.44(3)
C807 C110 1.34(4)
C807 C73 1.49(4)
C807 C64 1.52(4)
F5 B2 1.54(6)
O702 C61 1.35(3)
O702 C725 1.45(3)
C914 C902 1.40(3)
C914 C910 1.42(3)
C701 C699 1.24(3)
C701 C61 1.42(3)
C701 C184 1.54(4)
C890 C825 1.21(3)
C890 C146 1.53(4)
C577 N51 1.20(3)
C577 C92 1.62(4)
C500 C382 1.34(4)
C500 N200 1.40(4)
C278 N279 1.34(4)
C278 C43 1.40(4)
C278 C420 1.54(5)
N19 C92 1.37(4)
N19 C40 1.45(3)
C926 C690 1.46(4)
N42 C830 1.41(3)
N22 C924 1.20(3)
N22 C256 1.36(4)
C898 C252 1.356(19)
C898 C68 1.400(19)
Cl88 CL55 1.79(2)
C400 C402 1.27(4)
C400 C161 1.51(4)
N26 C176 1.32(4)
N26 C151 1.48(4)
N27 C410 1.33(3)
N27 C159 1.44(3)
C620 C913 1.30(3)
C620 C910 1.41(3)
F2 B22 1.69(5)
O250 C405 1.24(4)
C2 C810 1.38(3)
C2 C811 1.38(3)
C3 C63 1.34(3)
C3 C880 1.38(5)
N505 C691 1.33(4)
N505 C690 1.38(3)
C6 C313 1.32(4)
C6 C130 1.41(4)
C7 C916 1.38(4)
C8 C897 1.38(2)
C8 C667 1.42(2)
C11 C93 1.39(3)
C12 C132 1.375(19)
N100 C824 1.24(3)
N100 C382 1.44(4)
F81 B55 1.46(2)
C16 C826 1.27(4)
C16 O999 1.31(3)
C16 C828 1.49(3)
C17 C105 1.30(3)
C17 C18 1.41(4)
C18 C708 1.40(2)
C18 C706 1.45(4)
C19 C821 1.31(3)
C19 C820 1.39(3)
C21 C110 1.39(3)
C21 C318 1.48(4)
C22 C109 1.40(2)
C22 C28 1.41(2)
C23 N892 1.34(3)
C23 C65 1.36(4)
C24 C103 1.15(5)
C24 C900 1.68(5)
C25 N920 1.28(4)
C25 C675 1.42(4)
C25 C37 1.43(4)
C26 C665 1.38(2)
C26 C178 1.42(2)
C27 C410 1.33(4)
C27 C409 1.50(4)
C28 C137 1.39(2)
F4 B2 1.34(7)
C30 C162 1.29(3)
C30 C184 1.31(4)
N279 C904 1.37(4)
N894 C907 1.386(19)
N894 C392 1.401(19)
F3 B2 1.27(7)
C36 C961 1.22(3)
C36 C676 1.36(2)
C37 C56 1.32(4)
C40 C60 1.27(4)
C40 C161 1.36(4)
N923 C919 1.21(4)
N923 C832 1.39(4)
C43 C937 1.41(3)
C43 N280 1.44(3)
C44 C828 1.35(3)
C44 C964 1.62(4)
C191 C185 1.36(2)
C191 C189 1.391(15)
C47 C275 1.22(4)
C47 C96 1.40(4)
C48 C253 1.18(4)
C48 C454 1.54(5)
C49 C943 1.35(3)
C49 C691 1.45(4)
C51 C292 1.28(4)
C51 C150 1.50(4)
C54 C523 1.40(2)
C54 C178 1.41(2)
C56 C900 1.40(4)
C58 C417 1.35(6)
C58 C904 1.44(5)
C59 C267 1.36(2)
C59 C268 1.385(16)
C59 O311 1.53(4)
C60 C113 1.31(4)
C60 C401 1.56(4)
C61 C514 1.40(3)
C62 C834 1.397(16)
C62 C78 1.42(2)
C63 C406 1.37(4)
C64 C165 1.27(3)
C65 C966 1.35(4)
C65 C114 1.62(4)
N50 C185 1.32(4)
N50 C190 1.40(4)
C67 C68 1.44(3)
C68 C821 1.44(3)
C69 C704 1.37(3)
O999 C270 1.55(4)
C71 C690 1.42(4)
N296 C933 1.395(15)
N296 C955 1.405(15)
C73 C90 1.43(3)
C75 C676 1.37(2)
C75 C962 1.40(2)
C76 C825 1.44(4)
C76 C826 1.55(4)
C78 C714 1.39(2)
C78 C713 1.43(5)
O988 C150 1.32(4)
O988 C767 1.53(5)
C80 C252 1.386(19)
N41 C589 1.42(4)
N41 C583 1.47(4)
C84 C988 1.38(4)
C84 C100 1.44(4)
N920 C99 1.34(4)
C834 C155 1.403(16)
C834 N835 1.48(4)
C90 C149 1.38(3)
C92 C399 1.29(4)
C93 N892 1.37(3)
C93 C950 1.39(3)
C95 C107 1.38(4)
C95 C391 1.51(4)
C96 C829 1.41(2)
C99 C900 1.46(4)
C100 C291 1.38(4)
N914 C961 1.46(3)
C103 C564 1.41(5)
C104 C699 1.44(4)
C104 C162 1.46(4)
C107 C115 1.38(3)
C109 C172 1.37(2)
C111 C933 1.44(4)
O766 C417 1.41(6)
O766 C333 1.74(9)
C113 C399 1.55(4)
C114 C950 1.35(3)
C115 C697 1.42(3)
C119 N912 1.31(3)
C119 C810 1.50(3)
C119 C127 1.54(4)
O311 C276 1.52(5)
O777 C418 1.25(6)
C125 C312 1.48(4)
N200 C161 1.25(4)
C127 C693 1.28(4)
C128 C142 1.31(3)
C128 C149 1.33(3)
C131 C160 1.32(3)
C131 C169 1.37(3)
C132 C963 1.375(19)
O434 C546 1.38(4)
O434 C713 1.50(5)
C135 C383 1.37(2)
C135 C382 1.39(2)
N49 C418 1.26(5)
N49 C178 1.41(5)
C137 C965 1.40(2)
C811 C693 1.44(4)
C141 C294 1.38(4)
C142 C806 1.38(2)
C145 C916 1.33(4)
C145 C314 1.37(4)
C146 C827 1.36(4)
C149 C165 1.41(3)
C150 C906 1.40(4)
C151 C345 1.40(4)
C151 C924 1.43(4)
C155 C545 1.37(5)
N543 C544 1.42(2)
N543 C167 1.50(4)
C159 C692 1.41(3)
C159 C936 1.44(3)
C160 C693 1.43(4)
C167 C833 1.386(16)
C167 C832 1.387(16)
N912 C704 1.36(3)
C171 C629 1.56(6)
C172 C965 1.42(2)
C173 C404 1.50(6)
C177 C907 1.377(19)
C177 C390 1.39(2)
C181 C880 1.45(6)
C181 C879 1.49(7)
C186 C966 1.37(4)
C186 C951 1.39(4)
C187 C902 1.33(3)
C187 C913 1.41(3)
C188 C384 1.39(2)
C188 C824 1.40(2)
C188 C383 1.42(4)
C830 C513 1.58(3)
C832 C268 1.42(2)
C824 C706 1.47(4)
C833 C656 1.41(2)
C820 C405 1.48(4)
C826 C827 1.37(3)
N835 C836 1.23(4)
N565 C675 1.35(4)
C802 C271 1.41(6)
C904 C418 1.52(2)
C906 C291 1.28(4)
C906 C293 1.46(4)
C907 C589 1.46(4)
N897 C697 1.35(3)
O111 C485 1.29(4)
N54 C397 1.24(4)
N54 C787 1.31(4)
C933 C381 1.380(16)
O889 C397 1.39(4)
O337 C255 1.45(4)
O337 C611 1.45(4)
C589 O879 1.11(3)
C806 C836 1.42(5)
C697 C392 1.45(3)
F22 B33 1.12(5)
C805 C255 1.33(5)
C805 C925 1.34(4)
C805 C924 1.67(4)
F122 B20 1.35(9)
C485 C256 1.21(5)
C485 N48 1.26(4)
C925 C258 1.26(4)
C930 C255 1.25(4)
C930 C256 1.83(5)
C955 C380 1.385(16)
C955 C397 1.39(5)
C919 C266 1.40(5)
C919 C267 1.404(16)
C311 C265 1.43(4)
C311 C262 1.54(5)
C691 C410 1.45(4)
C704 C705 1.50(3)
F124 B20 1.52(8)
C897 C666 1.41(2)
C482 C480 1.38(2)
C482 C484 1.41(2)
C912 C961 1.47(3)
F24 B33 1.45(5)
C937 C277 1.37(5)
N48 C480 1.42(2)
O113 C266 1.29(5)
C943 C409 1.46(4)
C938 C277 1.25(5)
C938 C420 1.34(4)
C951 C275 1.44(4)
C708 C384 1.48(5)
C380 C295 1.384(16)
C381 C294 1.32(4)
C381 C295 1.378(16)
C962 C963 1.386(19)
C402 C401 1.38(4)
C406 C879 1.37(5)
C787 C532 1.36(2)
C787 C666 1.43(2)
C391 C392 1.371(19)
C391 C390 1.40(2)
O421 C712 1.41(2)
O421 C295 1.48(2)
C404 C250 1.55(2)
C404 C768 1.72(7)
N51 C578 1.46(4)
C630 C629 1.54(6)
C420 C417 1.63(6)
N47 C262 1.47(5)
N47 C266 1.53(5)
C312 C313 1.32(4)
C293 C988 1.40(4)
C265 C433 1.45(5)
C315 C314 1.36(4)
C253 C564 1.27(4)
F79 B55 1.56(10)
F79 F78 1.60(5)
C262 C263 1.45(4)
C263 C657 1.31(5)
C292 C190 1.49(4)
C588 C586 1.33(5)
C588 C584 1.37(5)
C258 C345 1.43(4)
C271 C272 1.58(5)
C271 C270 1.61(5)
C341 C612 1.44(9)
C341 C611 1.55(2)
C341 C613 1.56(8)
C767 C792 1.54(2)
C565 C523 1.408(16)
C565 C665 1.43(2)
C333 C414 1.55(2)
C667 C532 1.38(2)
C582 C698 1.48(3)
C582 C712 1.56(2)
C582 C518 1.58(3)
C728 C726 1.54(2)
C676 O675 1.50(4)
C727 C726 1.57(5)
C725 C726 1.46(4)
C454 C176 1.45(5)
C629 C455 1.549(16)
O222 C190 1.20(3)
C587 C583 1.34(5)
C587 C584 1.40(5)
C657 C433 1.44(5)
C714 C545 1.57(6)
C483 C481 1.40(2)
C483 C443 1.52(8)
F77 B55 1.09(9)
F80 B55 1.59(9)
F120 B20 1.73(8)
F121 B20 1.19(9)
F10 B3 1.41(10)
F78 B55 1.47(9)
CL55 C668 1.65(2)
C546 C180 1.76(8)
F9 B3 1.81(9)
C590 C591 1.56(2)
C276 C511 1.55(2)
C593 C591 1.55(2)
O69 O91 1.47(14)
C591 C592 1.55(2)
C513 C514 1.27(3)
C511 C609 1.46(3)
C511 C934 1.771(12)
B3 F7 1.03(10)
C580 C578 1.42(4)
C580 C911 1.51(4)
C578 C677 1.35(4)
C192 C319 1.36(9)
C192 C185 1.396(16)
F34 B22 0.97(5)
B22 F88 1.62(5)
B22 F454 1.65(7)
C583 C585 1.36(5)
C189 C688 1.34(2)
C585 C586 1.50(5)
C183 C180 1.55(2)
Cl44 C668 1.79(2)
O897 O50 1.66(17)
C911 C711 1.40(4)
C480 C481 1.41(2)
C182 C180 1.59(8)
C792 C678 1.54(2)
C792 C549 1.54(2)
C484 C443 1.37(8)
C711 C679 1.43(5)
C688 C319 1.48(6)
C679 C677 1.48(5)
O675 C669 1.574(19)
C414 C519 1.52(2)
C414 C413 1.54(2)
Cl99 C903 1.83(2)
Cl33 C903 1.78(2)
C669 C978 1.670(17)
C978 C655 1.75(5)
C978 C853 1.706(18)

loop_
_geom_torsion_atom_site_label_1
_geom_torsion_atom_site_label_2
_geom_torsion_atom_site_label_3
_geom_torsion_atom_site_label_4
_geom_torsion
N100 Cu23 Zn3 N279 151.0(11)
N27 Cu23 Zn3 N279 -28.7(11)
N502 Cu23 Zn3 N279 -141.8(11)
N505 Cu23 Zn3 N279 37.8(12)
Zn4 Cu23 Zn3 N279 -140(4)
N100 Cu23 Zn3 N925 40.2(12)
N27 Cu23 Zn3 N925 -139.6(11)
N502 Cu23 Zn3 N925 107.4(12)
N505 Cu23 Zn3 N925 -73.0(12)
Zn4 Cu23 Zn3 N925 109(4)
N100 Cu23 Zn3 N280 -142.0(12)
N27 Cu23 Zn3 N280 38.3(11)
N502 Cu23 Zn3 N280 -74.8(11)
N505 Cu23 Zn3 N280 104.8(12)
Zn4 Cu23 Zn3 N280 -73(4)
N100 Cu23 Zn3 N929 -27.7(12)
N27 Cu23 Zn3 N929 152.6(12)
N502 Cu23 Zn3 N929 39.5(12)
N505 Cu23 Zn3 N929 -140.9(13)
Zn4 Cu23 Zn3 N929 41(4)
N100 Cu23 Zn4 N19 -139.7(11)
N27 Cu23 Zn4 N19 38.0(11)
N502 Cu23 Zn4 N19 152.1(11)
N505 Cu23 Zn4 N19 -27.4(12)
Zn3 Cu23 Zn4 N19 150(4)
N100 Cu23 Zn4 N200 -75.9(15)
N27 Cu23 Zn4 N200 101.8(15)
N502 Cu23 Zn4 N200 -144.0(15)
N505 Cu23 Zn4 N200 36.4(16)
Zn3 Cu23 Zn4 N200 -146(4)
N100 Cu23 Zn4 N506 108.3(13)
N27 Cu23 Zn4 N506 -74.0(12)
N502 Cu23 Zn4 N506 40.1(12)
N505 Cu23 Zn4 N506 -139.4(13)
Zn3 Cu23 Zn4 N506 38(4)
N100 Cu23 Zn4 N296 39.0(11)
N27 Cu23 Zn4 N296 -143.2(11)
N502 Cu23 Zn4 N296 -29.1(11)
N505 Cu23 Zn4 N296 151.4(12)
Zn3 Cu23 Zn4 N296 -31(4)
N201 Zn1 Cu22 N911 -150.6(11)
N913 Zn1 Cu22 N911 -37.1(13)
N914 Zn1 Cu22 N911 31.0(11)
N916 Zn1 Cu22 N911 142.7(13)
N201 Zn1 Cu22 N999 27.1(11)
N913 Zn1 Cu22 N999 140.6(12)
N914 Zn1 Cu22 N999 -151.3(11)
N916 Zn1 Cu22 N999 -39.6(13)
N201 Zn1 Cu22 N912 138.1(10)
N913 Zn1 Cu22 N912 -108.4(12)
N914 Zn1 Cu22 N912 -40.3(11)
N916 Zn1 Cu22 N912 71.4(12)
N201 Zn1 Cu22 N892 -41.9(11)
N913 Zn1 Cu22 N892 71.6(12)
N914 Zn1 Cu22 N892 139.8(11)
N916 Zn1 Cu22 N892 -108.5(13)
N201 Zn1 Cu22 Zn21 -30(9)
N913 Zn1 Cu22 Zn21 84(9)
N914 Zn1 Cu22 Zn21 152(9)
N916 Zn1 Cu22 Zn21 -97(9)
N911 Cu22 Zn21 N909 -39.1(12)
N999 Cu22 Zn21 N909 142.3(12)
N912 Cu22 Zn21 N909 31.9(12)
N892 Cu22 Zn21 N909 -148.4(12)
Zn1 Cu22 Zn21 N909 -160(9)
N911 Cu22 Zn21 N894 137.5(11)
N999 Cu22 Zn21 N894 -41.2(11)
N912 Cu22 Zn21 N894 -151.6(11)
N892 Cu22 Zn21 N894 28.1(11)
Zn1 Cu22 Zn21 N894 16(9)
N911 Cu22 Zn21 N897 70.2(12)
N999 Cu22 Zn21 N897 -108.5(12)
N912 Cu22 Zn21 N897 141.1(12)
N892 Cu22 Zn21 N897 -39.2(13)
Zn1 Cu22 Zn21 N897 -51(9)
N911 Cu22 Zn21 N4 -108.2(14)
N999 Cu22 Zn21 N4 73.2(14)
N912 Cu22 Zn21 N4 -37.2(14)
N892 Cu22 Zn21 N4 142.5(14)
Zn1 Cu22 Zn21 N4 131(9)
N922 Zn6 Cu3 N806 34.8(12)
N3 Zn6 Cu3 N806 -153.8(13)
N565 Zn6 Cu3 N806 -34.7(12)
N835 Zn6 Cu3 N806 136.0(14)
N922 Zn6 Cu3 N805 -35.1(11)
N3 Zn6 Cu3 N805 136.3(13)
N565 Zn6 Cu3 N805 -104.5(12)
N835 Zn6 Cu3 N805 66.1(13)
N922 Zn6 Cu3 N921 -148.7(14)
N3 Zn6 Cu3 N921 22.7(15)
N565 Zn6 Cu3 N921 141.9(14)
N835 Zn6 Cu3 N921 -47.5(16)
N922 Zn6 Cu3 N920 141.1(12)
N3 Zn6 Cu3 N920 -47.5(13)
N565 Zn6 Cu3 N920 71.6(12)
N835 Zn6 Cu3 N920 -117.7(15)
N922 Zn6 Cu3 Zn20 73(12)
N3 Zn6 Cu3 Zn20 -116(12)
N565 Zn6 Cu3 Zn20 3(12)
N835 Zn6 Cu3 Zn20 174(100)
N543 Zn20 Cu3 N806 73.0(12)
N22 Zn20 Cu3 N806 -44.5(14)
N26 Zn20 Cu3 N806 -112.1(13)
N923 Zn20 Cu3 N806 142.8(15)
N543 Zn20 Cu3 N805 142.4(13)
N22 Zn20 Cu3 N805 24.8(14)
N26 Zn20 Cu3 N805 -42.7(13)
N923 Zn20 Cu3 N805 -147.9(15)
N543 Zn20 Cu3 N921 -104.0(15)
N22 Zn20 Cu3 N921 138.4(16)
N26 Zn20 Cu3 N921 70.9(14)
N923 Zn20 Cu3 N921 -34.3(17)
N543 Zn20 Cu3 N920 -33.1(13)
N22 Zn20 Cu3 N920 -150.7(14)
N26 Zn20 Cu3 N920 141.8(13)
N923 Zn20 Cu3 N920 36.6(15)
N543 Zn20 Cu3 Zn6 35(12)
N22 Zn20 Cu3 Zn6 -83(13)
N26 Zn20 Cu3 Zn6 -150(12)
N923 Zn20 Cu3 Zn6 105(12)
N279 Zn3 N925 C926 -32(3)
N280 Zn3 N925 C926 77(3)
N929 Zn3 N925 C926 -160(2)
Cu23 Zn3 N925 C926 80(2)
N279 Zn3 N925 C100 134(2)
N280 Zn3 N925 C100 -117(2)
N929 Zn3 N925 C100 7(2)
Cu23 Zn3 N925 C100 -113(2)
N806 Cu3 N921 C803 121(2)
N805 Cu3 N921 C803 -137(3)
N920 Cu3 N921 C803 7(2)
Zn6 Cu3 N921 C803 -54(3)
Zn20 Cu3 N921 C803 125(3)
N806 Cu3 N921 C454 -72(4)
N805 Cu3 N921 C454 30(3)
N920 Cu3 N921 C454 174(3)
Zn6 Cu3 N921 C454 113(3)
Zn20 Cu3 N921 C454 -68(3)
N3 Zn6 N922 C820 -61(3)
N565 Zn6 N922 C820 173(3)
N835 Zn6 N922 C820 34(3)
Cu3 Zn6 N922 C820 108(3)
N3 Zn6 N922 C67 139(2)
N565 Zn6 N922 C67 13.8(19)
N835 Zn6 N922 C67 -126(2)
Cu3 Zn6 N922 C67 -51(2)
N894 Zn21 N909 C44 -68(3)
N897 Zn21 N909 C44 29(3)
N4 Zn21 N909 C44 174(3)
Cu22 Zn21 N909 C44 108(3)
N894 Zn21 N909 C827 126.8(18)
N897 Zn21 N909 C827 -136.2(18)
N4 Zn21 N909 C827 8.8(17)
Cu22 Zn21 N909 C827 -57.2(19)
N201 Zn1 N913 C11 24(2)
N914 Zn1 N913 C11 157(2)
N916 Zn1 N913 C11 -84(3)
Cu22 Zn1 N913 C11 -83.5(19)
N201 Zn1 N913 C12 -139(2)
N914 Zn1 N913 C12 -5.2(19)
N916 Zn1 N913 C12 114(3)
Cu22 Zn1 N913 C12 114(2)
N201 Zn1 N916 C104 -5(2)
N913 Zn1 N916 C104 115(3)
N914 Zn1 N916 C104 -138(2)
Cu22 Zn1 N916 C104 115(2)
N201 Zn1 N916 C69 159(2)
N913 Zn1 N916 C69 -81(3)
N914 Zn1 N916 C69 27(2)
Cu22 Zn1 N916 C69 -81(2)
C279 C503 N502 C706 169(3)
C105 C503 N502 C706 0(4)
C279 C503 N502 Cu23 -17(3)
C105 C503 N502 Cu23 173.5(18)
N100 Cu23 N502 C706 -1(2)
N27 Cu23 N502 C706 142(2)
N505 Cu23 N502 C706 -116(3)
Zn4 Cu23 N502 C706 65(2)
Zn3 Cu23 N502 C706 -115(2)
N100 Cu23 N502 C503 -175(2)
N27 Cu23 N502 C503 -32(2)
N505 Cu23 N502 C503 70(3)
Zn4 Cu23 N502 C503 -110(2)
Zn3 Cu23 N502 C503 70(2)
N279 Zn3 N929 C292 67(3)
N925 Zn3 N929 C292 -178(3)
N280 Zn3 N929 C292 -34(3)
Cu23 Zn3 N929 C292 -115(3)
N279 Zn3 N929 C291 -122.5(19)
N925 Zn3 N929 C291 -7.0(18)
N280 Zn3 N929 C291 136.8(19)
Cu23 Zn3 N929 C291 56(2)
N806 Cu3 N805 C90 0.7(19)
N921 Cu3 N805 C90 -138.9(19)
N920 Cu3 N805 C90 112(2)
Zn6 Cu3 N805 C90 117.8(19)
Zn20 Cu3 N805 C90 -61.1(19)
N806 Cu3 N805 C806 179(2)
N921 Cu3 N805 C806 40(2)
N920 Cu3 N805 C806 -69(3)
Zn6 Cu3 N805 C806 -64(2)
Zn20 Cu3 N805 C806 118(2)
N913 Zn1 N201 C513 31(2)
N914 Zn1 N201 C513 -70(2)
N916 Zn1 N201 C513 176(2)
Cu22 Zn1 N201 C513 112(2)
N913 Zn1 N201 C699 -137.6(18)
N914 Zn1 N201 C699 121.8(19)
N916 Zn1 N201 C699 7.6(17)
Cu22 Zn1 N201 C699 -56.1(18)
N999 Cu22 N911 C169 -63(3)
N912 Cu22 N911 C169 -179(2)
N892 Cu22 N911 C169 38(2)
Zn21 Cu22 N911 C169 -64.7(19)
Zn1 Cu22 N911 C169 113.8(19)
N999 Cu22 N911 C127 115(2)
N912 Cu22 N911 C127 -1.2(18)
N892 Cu22 N911 C127 -144.5(18)
Zn21 Cu22 N911 C127 112.8(19)
Zn1 Cu22 N911 C127 -68.7(19)
C454 N921 C803 C99 179(3)
Cu3 N921 C803 C99 -14(4)
C454 N921 C803 C564 7(6)
Cu3 N921 C803 C564 174(3)
N502 C503 C279 N280 -32(4)
C105 C503 C279 N280 136(4)
N805 Cu3 N806 C318 173(3)
N921 Cu3 N806 C318 -71(4)
N920 Cu3 N806 C318 31(3)
Zn6 Cu3 N806 C318 104(3)
Zn20 Cu3 N806 C318 -75(3)
N805 Cu3 N806 C73 2.9(18)
N921 Cu3 N806 C73 119(2)
N920 Cu3 N806 C73 -139.4(18)
Zn6 Cu3 N806 C73 -66.1(19)
Zn20 Cu3 N806 C73 115(2)
C951 C918 N999 C96 1(5)
C23 C918 N999 C96 -176(2)
C951 C918 N999 Cu22 173(3)
C23 C918 N999 Cu22 -4(4)
N911 Cu22 N999 C918 117(3)
N912 Cu22 N999 C918 -139(2)
N892 Cu22 N999 C918 4(2)
Zn21 Cu22 N999 C918 119(2)
Zn1 Cu22 N999 C918 -59(2)
N911 Cu22 N999 C96 -72(3)
N912 Cu22 N999 C96 32(3)
N892 Cu22 N999 C96 175(3)
Zn21 Cu22 N999 C96 -70(2)
Zn1 Cu22 N999 C96 111(2)
N19 Zn4 N506 C692 -31(3)
N200 Zn4 N506 C692 75(3)
N296 Zn4 N506 C692 -161(2)
Cu23 Zn4 N506 C692 81(2)
N19 Zn4 N506 C111 137(2)
N200 Zn4 N506 C111 -117(3)
N296 Zn4 N506 C111 7(2)
Cu23 Zn4 N506 C111 -111(2)
N922 Zn6 N3 C822 -76(3)
N565 Zn6 N3 C822 29(3)
N835 Zn6 N3 C822 177(3)
Cu3 Zn6 N3 C822 114(2)
N922 Zn6 N3 C62 118(3)
N565 Zn6 N3 C62 -137(3)
N835 Zn6 N3 C62 11(3)
Cu3 Zn6 N3 C62 -52(3)
N909 Zn21 N4 C829 163(2)
N894 Zn21 N4 C829 34(3)
N897 Zn21 N4 C829 -79(3)
Cu22 Zn21 N4 C829 -77(2)
N909 Zn21 N4 C146 -8(2)
N894 Zn21 N4 C146 -136(2)
N897 Zn21 N4 C146 110(3)
Cu22 Zn21 N4 C146 113(2)
C62 N3 C822 C901 -180(3)
Zn6 N3 C822 C901 16(5)
C62 N3 C822 C823 -11(5)
Zn6 N3 C822 C823 -175(2)
C713 C823 C822 N3 7(5)
C713 C823 C822 C901 177(4)
N200 Zn4 N19 C92 -175(3)
N506 Zn4 N19 C92 -32(3)
N296 Zn4 N19 C92 67(3)
Cu23 Zn4 N19 C92 -114(3)
N200 Zn4 N19 C40 -10.0(18)
N506 Zn4 N19 C40 132.8(17)
N296 Zn4 N19 C40 -127.7(19)
Cu23 Zn4 N19 C40 50.8(19)
C100 N925 C926 C690 168(3)
Zn3 N925 C926 C690 -27(4)
C125 C960 N42 C830 -38(4)
C130 C960 N42 C830 153(3)
N543 Zn20 N22 C924 -143(2)
N26 Zn20 N22 C924 2(2)
N923 Zn20 N22 C924 109(3)
Cu3 Zn20 N22 C924 -61(3)
N543 Zn20 N22 C256 37(3)
N26 Zn20 N22 C256 -178(3)
N923 Zn20 N22 C256 -71(4)
Cu3 Zn20 N22 C256 119(3)
N543 Zn20 N26 C176 -77(3)
N22 Zn20 N26 C176 153(3)
N923 Zn20 N26 C176 20(3)
Cu3 Zn20 N26 C176 -85(3)
N543 Zn20 N26 C151 127(2)
N22 Zn20 N26 C151 -3(2)
N923 Zn20 N26 C151 -135(2)
Cu3 Zn20 N26 C151 119(2)
N100 Cu23 N27 C410 -114(3)
N502 Cu23 N27 C410 141(2)
N505 Cu23 N27 C410 -1(2)
Zn4 Cu23 N27 C410 -118(2)
Zn3 Cu23 N27 C410 65(2)
N100 Cu23 N27 C159 70(2)
N502 Cu23 N27 C159 -35(2)
N505 Cu23 N27 C159 -176.6(19)
Zn4 Cu23 N27 C159 66.2(17)
Zn3 Cu23 N27 C159 -110.7(17)
N100 Cu23 N505 C691 138(2)
N27 Cu23 N505 C691 -4(2)
N502 Cu23 N505 C691 -120(2)
Zn4 Cu23 N505 C691 59(2)
Zn3 Cu23 N505 C691 -121(2)
N100 Cu23 N505 C690 -38(2)
N27 Cu23 N505 C690 -180(2)
N502 Cu23 N505 C690 64(3)
Zn4 Cu23 N505 C690 -117(2)
Zn3 Cu23 N505 C690 63(2)
C315 C316 C7 C916 8(6)
C12 N913 C11 C93 -171(3)
Zn1 N913 C11 C93 28(3)
C11 N913 C12 C132 31(5)
Zn1 N913 C12 C132 -167(2)
C11 N913 C12 C915 -162(2)
Zn1 N913 C12 C915 0(3)
C75 C915 C12 C132 -3(3)
N914 C915 C12 C132 177(2)
C75 C915 C12 N913 -172(2)
N914 C915 C12 N913 8(3)
N27 Cu23 N100 C824 -118(3)
N502 Cu23 N100 C824 0(3)
N505 Cu23 N100 C824 142(3)
Zn4 Cu23 N100 C824 -115(3)
Zn3 Cu23 N100 C824 62(3)
N27 Cu23 N100 C382 65(3)
N502 Cu23 N100 C382 -176(3)
N505 Cu23 N100 C382 -34(3)
Zn4 Cu23 N100 C382 69(2)
Zn3 Cu23 N100 C382 -114(2)
C105 C17 C18 C708 180(3)
C105 C17 C18 C706 -2(5)
N999 C918 C23 N892 1(4)
C951 C918 C23 N892 -176(3)
N999 C918 C23 C65 -172(3)
C951 C918 C23 C65 11(4)
C936 C928 C27 C410 -8(4)
C936 C928 C27 C409 179(3)
C109 C22 C28 C137 0(2)
C43 C278 N279 C904 -177(3)
C420 C278 N279 C904 -2(6)
C43 C278 N279 Zn3 15(4)
C420 C278 N279 Zn3 -170(3)
N925 Zn3 N279 C278 128(2)
N280 Zn3 N279 C278 -16(2)
N929 Zn3 N279 C278 -135(2)
Cu23 Zn3 N279 C278 46(2)
N925 Zn3 N279 C904 -37(4)
N280 Zn3 N279 C904 179(3)
N929 Zn3 N279 C904 60(4)
Cu23 Zn3 N279 C904 -119(3)
N909 Zn21 N894 C907 -66(2)
N897 Zn21 N894 C907 -179.8(17)
N4 Zn21 N894 C907 33(2)
Cu22 Zn21 N894 C907 118.2(15)
N909 Zn21 N894 C392 125.7(17)
N897 Zn21 N894 C392 11.8(16)
N4 Zn21 N894 C392 -135.1(17)
Cu22 Zn21 N894 C392 -50.2(17)
N920 C25 C37 C56 -10(5)
C675 C25 C37 C56 171(3)
C92 N19 C40 C60 1(4)
Zn4 N19 C40 C60 -167(3)
C92 N19 C40 C161 177(3)
Zn4 N19 C40 C161 8(3)
N543 Zn20 N923 C919 176(3)
N22 Zn20 N923 C919 -58(4)
N26 Zn20 N923 C919 36(4)
Cu3 Zn20 N923 C919 113(3)
N543 Zn20 N923 C832 3(2)
N22 Zn20 N923 C832 129(3)
N26 Zn20 N923 C832 -137(2)
Cu3 Zn20 N923 C832 -60(3)
N279 C278 C43 C937 173(3)
C420 C278 C43 C937 -3(5)
N279 C278 C43 N280 -2(4)
C420 C278 C43 N280 -179(2)
C827 N909 C44 C828 8(5)
Zn21 N909 C44 C828 -157(2)
C827 N909 C44 C964 -172(2)
Zn21 N909 C44 C964 23(4)
C71 C927 C49 C943 -178(3)
C71 C927 C49 C691 -6(4)
C25 C37 C56 C900 2(5)
C161 C40 C60 C113 -177(4)
N19 C40 C60 C113 -2(6)
C161 C40 C60 C401 4(5)
N19 C40 C60 C401 179(2)
C725 O702 C61 C514 -21(4)
C725 O702 C61 C701 176(3)
C699 C701 C61 O702 -179(3)
C184 C701 C61 O702 -12(4)
C699 C701 C61 C514 16(4)
C184 C701 C61 C514 -177(2)
C822 N3 C62 C834 -180(3)
Zn6 N3 C62 C834 -14(5)
C822 N3 C62 C78 10(6)
Zn6 N3 C62 C78 176(3)
C880 C3 C63 C406 -7(6)
C110 C807 C64 C165 180(3)
C73 C807 C64 C165 -6(5)
N892 C23 C65 C966 176(4)
C918 C23 C65 C966 -13(5)
N892 C23 C65 C114 7(5)
C918 C23 C65 C114 178(2)
C820 N922 C67 C68 3(4)
Zn6 N922 C67 C68 166(2)
C820 N922 C67 C5 -177(3)
Zn6 N922 C67 C5 -14(3)
N565 C5 C67 N922 5(4)
C80 C5 C67 N922 -175(3)
N565 C5 C67 C68 -176(3)
C80 C5 C67 C68 5(4)
C252 C898 C68 C67 -2(5)
C252 C898 C68 C821 179(3)
N922 C67 C68 C898 179(3)
C5 C67 C68 C898 -1(4)
N922 C67 C68 C821 -3(4)
C5 C67 C68 C821 178(3)
C104 N916 C69 C704 -167(3)
Zn1 N916 C69 C704 31(4)
C826 C16 O999 C270 178(4)
C828 C16 O999 C270 9(5)
C49 C927 C71 C690 -1(5)
N19 Zn4 N296 C933 -131.2(16)
N200 Zn4 N296 C933 130.7(17)
N506 Zn4 N296 C933 -13.9(15)
Cu23 Zn4 N296 C933 50.2(15)
N19 Zn4 N296 C955 70(2)
N200 Zn4 N296 C955 -28(2)
N506 Zn4 N296 C955 -172(2)
Cu23 Zn4 N296 C955 -108(2)
C318 N806 C73 C90 -177(3)
Cu3 N806 C73 C90 -6(3)
C318 N806 C73 C807 7(4)
Cu3 N806 C73 C807 178(2)
C110 C807 C73 N806 -9(4)
C64 C807 C73 N806 176(2)
C110 C807 C73 C90 175(3)
C64 C807 C73 C90 0(4)
N914 C915 C75 C676 -3(2)
C12 C915 C75 C676 177(2)
N914 C915 C75 C962 -179(3)
C12 C915 C75 C962 1(3)
N3 C62 C78 C714 177(5)
C834 C62 C78 C714 7(9)
N3 C62 C78 C713 -5(7)
C834 C62 C78 C713 -176(4)
N565 C5 C80 C252 175(3)
C67 C5 C80 C252 -6(5)
C675 C25 N920 C99 -176(3)
C37 C25 N920 C99 4(6)
C675 C25 N920 Cu3 13(5)
C37 C25 N920 Cu3 -167(2)
N806 Cu3 N920 C25 33(3)
N805 Cu3 N920 C25 -66(4)
N921 Cu3 N920 C25 173(3)
Zn6 Cu3 N920 C25 -72(3)
Zn20 Cu3 N920 C25 107(3)
N806 Cu3 N920 C99 -139(2)
N805 Cu3 N920 C99 121(2)
N921 Cu3 N920 C99 1(2)
Zn6 Cu3 N920 C99 115(2)
Zn20 Cu3 N920 C99 -66(2)
N3 C62 C834 C155 -179(4)
C78 C62 C834 C155 -9(7)
N3 C62 C834 N835 8(6)
C78 C62 C834 N835 178(4)
C806 N805 C90 C149 -3(4)
Cu3 N805 C90 C149 176(2)
C806 N805 C90 C73 177(2)
Cu3 N805 C90 C73 -4(3)
N806 C73 C90 N805 7(4)
C807 C73 C90 N805 -177(2)
N806 C73 C90 C149 -173(3)
C807 C73 C90 C149 3(5)
C40 N19 C92 C399 4(5)
Zn4 N19 C92 C399 169(3)
C40 N19 C92 C577 169(2)
Zn4 N19 C92 C577 -26(4)
N51 C577 C92 C399 -48(5)
O8 C577 C92 C399 136(4)
N51 C577 C92 N19 147(3)
O8 C577 C92 N19 -30(4)
N913 C11 C93 N892 28(4)
N913 C11 C93 C950 -146(3)
C918 N999 C96 C47 8(4)
Cu22 N999 C96 C47 -163(2)
C918 N999 C96 C829 -175(3)
Cu22 N999 C96 C829 14(4)
C275 C47 C96 N999 -10(5)
C275 C47 C96 C829 175(4)
C25 N920 C99 C803 178(4)
Cu3 N920 C99 C803 -9(4)
C25 N920 C99 C900 8(5)
Cu3 N920 C99 C900 -179(3)
N921 C803 C99 N920 16(6)
C564 C803 C99 N920 -172(3)
N921 C803 C99 C900 -174(3)
C564 C803 C99 C900 -2(6)
C926 N925 C100 C291 160(3)
Zn3 N925 C100 C291 -6(4)
C926 N925 C100 C84 -19(5)
Zn3 N925 C100 C84 175(2)
C988 C84 C100 N925 -180(3)
C988 C84 C100 C291 2(5)
C75 C915 N914 C961 2(3)
C12 C915 N914 C961 -178(2)
C75 C915 N914 Zn1 167.4(15)
C12 C915 N914 Zn1 -12(2)
N201 Zn1 N914 C915 127.5(15)
N913 Zn1 N914 C915 10.1(14)
N916 Zn1 N914 C915 -135.4(15)
Cu22 Zn1 N914 C915 -54.6(15)
N201 Zn1 N914 C961 -70(2)
N913 Zn1 N914 C961 172.8(19)
N916 Zn1 N914 C961 27(2)
Cu22 Zn1 N914 C961 108.2(18)
C900 C24 C103 C564 16(8)
C69 N916 C104 C699 -161(3)
Zn1 N916 C104 C699 2(4)
C69 N916 C104 C162 24(5)
Zn1 N916 C104 C162 -174(3)
C18 C17 C105 C503 -4(5)
C279 C503 C105 C17 -162(3)
N502 C503 C105 C17 6(4)
C391 C95 C107 C115 6(5)
C28 C22 C109 C172 0(2)
C73 C807 C110 C21 5(5)
C64 C807 C110 C21 179(3)
C318 C21 C110 C807 0(5)
C692 N506 C111 C933 167(3)
Zn4 N506 C111 C933 0(4)
C692 N506 C111 C507 -24(5)
Zn4 N506 C111 C507 169(2)
C141 C507 C111 N506 -171(3)
C141 C507 C111 C933 -2(5)
C171 O27 C113 C60 -178(4)
C171 O27 C113 C399 0(6)
C40 C60 C113 O27 176(4)
C401 C60 C113 O27 -5(6)
C40 C60 C113 C399 -1(5)
C401 C60 C113 C399 178(2)
C966 C65 C114 C950 -180(3)
C23 C65 C114 C950 -9(4)
C95 C107 C115 C697 -8(5)
C65 C23 N892 C93 -7(5)
C918 C23 N892 C93 -178(2)
C65 C23 N892 Cu22 173(3)
C918 C23 N892 Cu22 2(3)
C950 C93 N892 C23 8(4)
C11 C93 N892 C23 -167(3)
C950 C93 N892 Cu22 -172.3(17)
C11 C93 N892 Cu22 14(3)
N911 Cu22 N892 C23 -145(2)
N999 Cu22 N892 C23 -3(2)
N912 Cu22 N892 C23 112(2)
Zn21 Cu22 N892 C23 -67(2)
Zn1 Cu22 N892 C23 112(2)
N911 Cu22 N892 C93 35(2)
N999 Cu22 N892 C93 176(2)
N912 Cu22 N892 C93 -68(3)
Zn21 Cu22 N892 C93 112.3(19)
Zn1 Cu22 N892 C93 -68.0(19)
C267 C59 O311 C276 -12(7)
C268 C59 O311 C276 170(5)
C130 C960 C125 C312 -5(6)
N42 C960 C125 C312 -172(2)
C382 C500 N200 C161 170(4)
C382 C500 N200 Zn4 -22(5)
N19 Zn4 N200 C161 11(3)
N506 Zn4 N200 C161 -108(3)
N296 Zn4 N200 C161 140(3)
Cu23 Zn4 N200 C161 -115(3)
N19 Zn4 N200 C500 -159(2)
N506 Zn4 N200 C500 82(3)
N296 Zn4 N200 C500 -30(2)
Cu23 Zn4 N200 C500 76(2)
C169 N911 C127 C693 2(5)
Cu22 N911 C127 C693 -176(3)
C169 N911 C127 C119 176(2)
Cu22 N911 C127 C119 -2(3)
N912 C119 C127 C693 -179(3)
C810 C119 C127 C693 0(4)
N912 C119 C127 N911 6(4)
C810 C119 C127 N911 -176(2)
C125 C960 C130 C6 9(5)
N42 C960 C130 C6 178(3)
C313 C6 C130 C960 -3(6)
N913 C12 C132 C963 173(3)
C915 C12 C132 C963 5(4)
C22 C28 C137 C965 -2(4)
C22 C28 C137 N40 175(3)
C964 N40 C137 C28 16(5)
C964 N40 C137 C965 -166(3)
C810 C2 C811 C693 6(4)
C111 C507 C141 C294 5(5)
C149 C128 C142 C806 3(5)
C829 N4 C146 C827 -164(3)
Zn21 N4 C146 C827 5(4)
C829 N4 C146 C890 20(6)
Zn21 N4 C146 C890 -172(2)
C825 C890 C146 N4 178(3)
C825 C890 C146 C827 1(5)
C142 C128 C149 C90 1(5)
C142 C128 C149 C165 -179(3)
N805 C90 C149 C128 0(4)
C73 C90 C149 C128 179(3)
N805 C90 C149 C165 179(3)
C73 C90 C149 C165 -1(4)
C767 O988 C150 C906 -176(3)
C767 O988 C150 C51 7(6)
C292 C51 C150 O988 -175(4)
C292 C51 C150 C906 8(5)
C176 N26 C151 C345 27(5)
Zn20 N26 C151 C345 -177(3)
C176 N26 C151 C924 -153(3)
Zn20 N26 C151 C924 3(3)
C62 C834 C155 C545 12(7)
N835 C834 C155 C545 -175(4)
N22 Zn20 N543 C544 22(3)
N26 Zn20 N543 C544 -94(3)
N923 Zn20 N543 C544 157(3)
Cu3 Zn20 N543 C544 -87(2)
N22 Zn20 N543 C167 -139(2)
N26 Zn20 N543 C167 105(3)
N923 Zn20 N543 C167 -3(2)
Cu3 Zn20 N543 C167 113(2)
C410 N27 C159 C692 173(3)
Cu23 N27 C159 C692 -11(3)
C410 N27 C159 C936 -1(3)
Cu23 N27 C159 C936 175.2(16)
C169 C131 C160 C693 9(5)
C500 N200 C161 C40 157(3)
Zn4 N200 C161 C40 -10(5)
C500 N200 C161 C400 -17(6)
Zn4 N200 C161 C400 176(2)
C60 C40 C161 N200 177(3)
N19 C40 C161 N200 2(5)
C60 C40 C161 C400 -9(6)
N19 C40 C161 C400 176(3)
C402 C400 C161 N200 -176(3)
C402 C400 C161 C40 10(5)
C184 C30 C162 C104 -3(5)
N916 C104 C162 C30 173(3)
C699 C104 C162 C30 -3(5)
C807 C64 C165 C149 9(5)
C128 C149 C165 C64 175(3)
C90 C149 C165 C64 -5(5)
C544 N543 C167 C833 31(5)
Zn20 N543 C167 C833 -167(4)
C544 N543 C167 C832 -160(3)
Zn20 N543 C167 C832 3(4)
C810 C119 N912 C704 0(4)
C127 C119 N912 C704 178(3)
C810 C119 N912 Cu22 175(2)
C127 C119 N912 Cu22 -7(4)
N911 Cu22 N912 C119 4.4(19)
N999 Cu22 N912 C119 -138.1(19)
N892 Cu22 N912 C119 118(2)
Zn21 Cu22 N912 C119 -62(2)
Zn1 Cu22 N912 C119 118(2)
N911 Cu22 N912 C704 178(2)
N999 Cu22 N912 C704 36(2)
N892 Cu22 N912 C704 -68(3)
Zn21 Cu22 N912 C704 112(2)
Zn1 Cu22 N912 C704 -67.6(19)
C160 C131 C169 N911 -15(5)
C160 C131 C169 C896 168(3)
C127 N911 C169 C131 9(3)
Cu22 N911 C169 C131 -173.4(18)
C127 N911 C169 C896 -173(2)
Cu22 N911 C169 C896 4(3)
N897 C896 C169 C131 -150(3)
N897 C896 C169 N911 33(4)
C113 O27 C171 C629 146(4)
C22 C109 C172 C965 2(4)
C821 O46 C173 C404 -166(4)
C523 C54 C178 C26 1(3)
C523 C54 C178 N49 175(4)
C665 C26 C178 C54 1(2)
C665 C26 C178 N49 -175(3)
C418 N49 C178 C54 160(7)
C418 N49 C178 C26 -24(8)
C162 C30 C184 C701 8(5)
C699 C701 C184 C30 -7(5)
C61 C701 C184 C30 -175(3)
C960 N42 C830 O28 -4(4)
C960 N42 C830 C513 -178(2)
C146 C890 C825 C76 -11(6)
C826 C76 C825 C890 9(5)
N909 C44 C828 C16 -9(5)
C964 C44 C828 C16 172(3)
C826 C16 C828 C44 6(4)
O999 C16 C828 C44 178(3)
C833 C167 C832 N923 171(4)
N543 C167 C832 N923 0(6)
C833 C167 C832 C268 6(7)
N543 C167 C832 C268 -164(4)
C919 N923 C832 C167 -176(4)
Zn20 N923 C832 C167 -3(5)
C919 N923 C832 C268 -10(7)
Zn20 N923 C832 C268 162(3)
C382 N100 C824 C188 10(6)
Cu23 N100 C824 C188 -166(3)
C382 N100 C824 C706 177(3)
Cu23 N100 C824 C706 1(4)
C384 C188 C824 N100 -175(4)
C383 C188 C824 N100 -9(7)
C384 C188 C824 C706 17(6)
C383 C188 C824 C706 -176(3)
C820 C19 C821 O46 175(3)
C820 C19 C821 C68 4(5)
C173 O46 C821 C19 10(5)
C173 O46 C821 C68 -178(3)
C898 C68 C821 C19 178(3)
C67 C68 C821 C19 -1(4)
C898 C68 C821 O46 5(4)
C67 C68 C821 O46 -174(2)
C832 C167 C833 C656 7(7)
N543 C167 C833 C656 175(4)
C67 N922 C820 C19 0(4)
Zn6 N922 C820 C19 -160(2)
C67 N922 C820 C405 -169(3)
Zn6 N922 C820 C405 31(4)
C821 C19 C820 N922 -3(5)
C821 C19 C820 C405 165(3)
O999 C16 C826 C827 -175(3)
C828 C16 C826 C827 -6(5)
O999 C16 C826 C76 12(5)
C828 C16 C826 C76 -179(2)
C825 C76 C826 C16 177(3)
C825 C76 C826 C827 3(4)
N4 C146 C827 C826 -169(3)
C890 C146 C827 C826 7(5)
N4 C146 C827 N909 3(5)
C890 C146 C827 N909 180(2)
C16 C826 C827 C146 178(3)
C76 C826 C827 C146 -9(5)
C16 C826 C827 N909 6(5)
C76 C826 C827 N909 178(2)
C44 N909 C827 C146 -178(3)
Zn21 N909 C827 C146 -10(4)
C44 N909 C827 C826 -5(4)
Zn21 N909 C827 C826 163(2)
C146 N4 C829 C96 -174(4)
Zn21 N4 C829 C96 18(5)
N999 C96 C829 N4 33(5)
C47 C96 C829 N4 -151(4)
C62 C834 N835 C836 -155(5)
C155 C834 N835 C836 32(6)
C62 C834 N835 Zn6 2(4)
C155 C834 N835 Zn6 -171(3)
N922 Zn6 N835 C836 20(4)
N3 Zn6 N835 C836 150(4)
N565 Zn6 N835 C836 -74(4)
Cu3 Zn6 N835 C836 -88(4)
N922 Zn6 N835 C834 -137(2)
N3 Zn6 N835 C834 -6(2)
N565 Zn6 N835 C834 129(2)
Cu3 Zn6 N835 C834 115(2)
C80 C5 N565 C675 20(5)
C67 C5 N565 C675 -159(3)
C80 C5 N565 Zn6 -174(3)
C67 C5 N565 Zn6 7(3)
N922 Zn6 N565 C5 -11(2)
N3 Zn6 N565 C5 -143(2)
N835 Zn6 N565 C5 93(3)
Cu3 Zn6 N565 C5 107(2)
N922 Zn6 N565 C675 155(2)
N3 Zn6 N565 C675 23(3)
N835 Zn6 N565 C675 -100(3)
Cu3 Zn6 N565 C675 -86(2)
C916 N45 C901 O16 -8(5)
C916 N45 C901 C822 167(3)
N3 C822 C901 O16 34(5)
C823 C822 C901 O16 -136(3)
N3 C822 C901 N45 -142(3)
C823 C822 C901 N45 48(4)
C278 N279 C904 C58 6(6)
Zn3 N279 C904 C58 171(3)
C278 N279 C904 C418 179(3)
Zn3 N279 C904 C418 -16(5)
C417 C58 C904 N279 -4(7)
C417 C58 C904 C418 -177(5)
C37 C56 C900 C99 11(6)
C37 C56 C900 C24 175(3)
N920 C99 C900 C56 -16(5)
C803 C99 C900 C56 174(3)
N920 C99 C900 C24 177(3)
C803 C99 C900 C24 6(5)
C103 C24 C900 C56 -179(4)
C103 C24 C900 C99 -13(6)
O988 C150 C906 C291 178(3)
C51 C150 C906 C291 -5(6)
O988 C150 C906 C293 -5(5)
C51 C150 C906 C293 172(3)
C390 C177 C907 N894 -2(2)
C390 C177 C907 C589 166(3)
C392 N894 C907 C177 0.6(19)
Zn21 N894 C907 C177 -167.2(16)
C392 N894 C907 C589 -170(2)
Zn21 N894 C907 C589 22(2)
C913 C187 C902 C914 -1(4)
C910 C914 C902 C187 1(4)
C169 C896 N897 C697 -176(3)
C169 C896 N897 Zn21 28(4)
N909 Zn21 N897 C896 22(3)
N894 Zn21 N897 C896 151(3)
N4 Zn21 N897 C896 -84(3)
Cu22 Zn21 N897 C896 -87(2)
N909 Zn21 N897 C697 -136(2)
N894 Zn21 N897 C697 -8(2)
N4 Zn21 N897 C697 117(3)
Cu22 Zn21 N897 C697 115(2)
C503 N502 C706 C18 -6(5)
Cu23 N502 C706 C18 180(2)
C503 N502 C706 C824 176(3)
Cu23 N502 C706 C824 1(4)
C708 C18 C706 N502 -175(3)
C17 C18 C706 N502 7(5)
C708 C18 C706 C824 4(5)
C17 C18 C706 C824 -174(3)
N100 C824 C706 N502 -1(5)
C188 C824 C706 N502 169(3)
N100 C824 C706 C18 -180(3)
C188 C824 C706 C18 -10(5)
C955 N296 C933 C381 2(2)
Zn4 N296 C933 C381 -159(3)
C955 N296 C933 C111 179(2)
Zn4 N296 C933 C111 17(2)
N506 C111 C933 C381 166(3)
C507 C111 C933 C381 -4(4)
N506 C111 C933 N296 -12(4)
C507 C111 C933 N296 179(2)
C583 N41 C589 O879 -3(5)
C583 N41 C589 C907 166(3)
C177 C907 C589 O879 -135(4)
N894 C907 C589 O879 33(4)
C177 C907 C589 N41 57(3)
N894 C907 C589 N41 -134(2)
C691 N505 C690 C71 -7(4)
Cu23 N505 C690 C71 168(2)
C691 N505 C690 C926 175(3)
Cu23 N505 C690 C926 -10(4)
C927 C71 C690 N505 8(4)
C927 C71 C690 C926 -174(3)
N925 C926 C690 N505 -32(4)
N925 C926 C690 C71 150(3)
C128 C142 C806 N805 -7(5)
C128 C142 C806 C836 174(4)
C90 N805 C806 C142 7(4)
Cu3 N805 C806 C142 -172(2)
C90 N805 C806 C836 -174(3)
Cu3 N805 C806 C836 7(5)
C896 N897 C697 C115 31(5)
Zn21 N897 C697 C115 -170(2)
C896 N897 C697 C392 -156(3)
Zn21 N897 C697 C392 2(3)
C107 C115 C697 N897 177(3)
C107 C115 C697 C392 4(4)
C913 C620 C910 N43 -174(2)
C913 C620 C910 C914 9(4)
C912 N43 C910 C620 -160(3)
C912 N43 C910 C914 17(4)
C902 C914 C910 C620 -4(4)
C902 C914 C910 N43 179(2)
C27 C928 C936 C159 0(4)
C692 C159 C936 C928 -169(3)
N27 C159 C936 C928 4(4)
C255 C805 C925 C258 175(5)
C924 C805 C925 C258 0(7)
C933 N296 C955 C380 0.0(19)
Zn4 N296 C955 C380 158(2)
C933 N296 C955 C397 174(3)
Zn4 N296 C955 C397 -28(3)
C256 N22 C924 C151 179(5)
Zn20 N22 C924 C151 -1(5)
C256 N22 C924 C805 -5(7)
Zn20 N22 C924 C805 175(2)
C345 C151 C924 N22 178(4)
N26 C151 C924 N22 -2(6)
C345 C151 C924 C805 2(6)
N26 C151 C924 C805 -178(2)
C255 C805 C924 N22 7(5)
C925 C805 C924 N22 -177(3)
C255 C805 C924 C151 -176(3)
C925 C805 C924 C151 0(4)
C832 N923 C919 C266 -170(4)
Zn20 N923 C919 C266 18(7)
C832 N923 C919 C267 15(7)
Zn20 N923 C919 C267 -157(3)
C690 N505 C691 C410 -176(3)
Cu23 N505 C691 C410 8(4)
C690 N505 C691 C49 0(5)
Cu23 N505 C691 C49 -176(2)
C943 C49 C691 N505 179(3)
C927 C49 C691 N505 6(5)
C943 C49 C691 C410 -5(5)
C927 C49 C691 C410 -177(3)
N916 C69 C704 N912 22(5)
N916 C69 C704 C705 -149(3)
C119 N912 C704 C69 -171(3)
Cu22 N912 C704 C69 15(4)
C119 N912 C704 C705 1(4)
Cu22 N912 C704 C705 -172.7(15)
N911 C127 C693 C160 -7(5)
C119 C127 C693 C160 179(3)
N911 C127 C693 C811 177(3)
C119 C127 C693 C811 3(5)
C131 C160 C693 C127 2(5)
C131 C160 C693 C811 178(3)
C2 C811 C693 C127 -6(5)
C2 C811 C693 C160 178(3)
C65 C114 C950 C93 13(4)
N892 C93 C950 C114 -13(4)
C11 C93 C950 C114 161(3)
C667 C8 C897 C666 1(3)
C910 N43 C912 O47 9(5)
C910 N43 C912 C961 -171(3)
C61 C701 C699 N201 -8(5)
C184 C701 C699 N201 -175(2)
C61 C701 C699 C104 168(3)
C184 C701 C699 C104 1(5)
C513 N201 C699 C701 -3(4)
Zn1 N201 C699 C701 168(2)
C513 N201 C699 C104 -180(2)
Zn1 N201 C699 C104 -9(3)
N916 C104 C699 C701 -172(3)
C162 C104 C699 C701 4(5)
N916 C104 C699 N201 4(4)
C162 C104 C699 N201 -180(2)
C910 C620 C913 C187 -9(4)
C902 C187 C913 C620 5(4)
C278 C43 C937 C277 11(5)
N280 C43 C937 C277 -173(3)
C256 C485 N48 C480 164(5)
O111 C485 N48 C480 -7(7)
C314 C145 C916 N45 -179(3)
C314 C145 C916 C7 4(5)
C901 N45 C916 C145 -7(6)
C901 N45 C916 C7 170(3)
C316 C7 C916 C145 -8(6)
C316 C7 C916 N45 175(3)
C927 C49 C943 C409 179(3)
C691 C49 C943 C409 7(5)
C966 C186 C951 C918 1(5)
C966 C186 C951 C275 -174(3)
N999 C918 C951 C186 176(3)
C23 C918 C951 C186 -6(5)
N999 C918 C951 C275 -8(5)
C23 C918 C951 C275 169(2)
C111 N506 C692 C159 170(3)
Zn4 N506 C692 C159 -25(4)
N27 C159 C692 N506 -33(4)
C936 C159 C692 N506 140(3)
C810 C812 C705 C704 -3(4)
C69 C704 C705 C812 172(3)
N912 C704 C705 C812 1(4)
C17 C18 C708 C384 177(3)
C706 C18 C708 C384 -1(6)
C928 C27 C410 N27 12(5)
C409 C27 C410 N27 -175(3)
C928 C27 C410 C691 -177(3)
C409 C27 C410 C691 -4(5)
C159 N27 C410 C27 -7(5)
Cu23 N27 C410 C27 176(3)
C159 N27 C410 C691 -179(2)
Cu23 N27 C410 C691 4(4)
N505 C691 C410 C27 179(3)
C49 C691 C410 C27 3(5)
N505 C691 C410 N27 -8(5)
C49 C691 C410 N27 176(3)
N200 C500 C382 C135 141(4)
N200 C500 C382 N100 -31(5)
C383 C135 C382 C500 -168(5)
C383 C135 C382 N100 4(6)
C824 N100 C382 C500 168(3)
Cu23 N100 C382 C500 -16(4)
C824 N100 C382 C135 -6(4)
Cu23 N100 C382 C135 170(2)
N296 C955 C380 C295 -1(4)
C397 C955 C380 C295 -173(4)
C137 N40 C964 O23 15(5)
C137 N40 C964 C44 -174(2)
N909 C44 C964 N40 43(4)
C828 C44 C964 N40 -137(3)
N909 C44 C964 O23 -144(2)
C828 C44 C964 O23 36(4)
N296 C933 C381 C294 -175(4)
C111 C933 C381 C294 8(5)
N296 C933 C381 C295 -2(4)
C111 C933 C381 C295 -179(3)
C503 C279 N280 C43 170(3)
C503 C279 N280 Zn3 -23(4)
C278 C43 N280 C279 157(3)
C937 C43 N280 C279 -19(4)
C278 C43 N280 Zn3 -11(3)
C937 C43 N280 Zn3 173(2)
N279 Zn3 N280 C279 -153(3)
N925 Zn3 N280 C279 85(3)
N929 Zn3 N280 C279 -25(3)
Cu23 Zn3 N280 C279 82(2)
N279 Zn3 N280 C43 14.4(18)
N925 Zn3 N280 C43 -107(2)
N929 Zn3 N280 C43 142.6(18)
Cu23 Zn3 N280 C43 -109.9(18)
C787 N54 C397 O889 -7(8)
C787 N54 C397 C955 176(4)
C380 C955 C397 N54 136(5)
N296 C955 C397 N54 -36(7)
C380 C955 C397 O889 -41(5)
N296 C955 C397 O889 147(3)
C915 C75 C962 C963 0(4)
C676 C75 C962 C963 -175(2)
C406 N44 C405 O250 -1(7)
C406 N44 C405 C820 -173(4)
N922 C820 C405 N44 30(5)
C19 C820 C405 N44 -140(4)
N922 C820 C405 O250 -143(3)
C19 C820 C405 O250 47(5)
C161 C400 C402 C401 -8(6)
C405 N44 C406 C879 21(7)
C405 N44 C406 C63 -151(4)
C3 C63 C406 C879 12(6)
C3 C63 C406 N44 -176(3)
C397 N54 C787 C532 166(5)
C397 N54 C787 C666 -19(7)
C12 C132 C963 C962 -5(5)
C75 C962 C963 C132 1(4)
C676 C36 C961 N914 4(3)
C676 C36 C961 C912 171(3)
C915 N914 C961 C36 -3(3)
Zn1 N914 C961 C36 -165.8(18)
C915 N914 C961 C912 -172.2(19)
Zn1 N914 C961 C912 24(3)
N43 C912 C961 C36 -135(3)
O47 C912 C961 C36 44(4)
N43 C912 C961 N914 33(4)
O47 C912 C961 N914 -148(2)
C107 C95 C391 C392 -2(4)
C107 C95 C391 C390 173(3)
O46 C173 C404 C250 43(7)
O46 C173 C404 C768 -177(4)
C49 C943 C409 C27 -8(4)
C410 C27 C409 C943 6(4)
C928 C27 C409 C943 179(3)
C28 C137 C965 C172 4(5)
N40 C137 C965 C172 -173(3)
C109 C172 C965 C137 -4(5)
C400 C402 C401 C60 4(6)
C40 C60 C401 C402 -1(4)
C113 C60 C401 C402 -180(3)
O8 C577 N51 C578 -11(5)
C92 C577 N51 C578 173(3)
C590 O393 C390 C177 4(5)
C590 O393 C390 C391 171(3)
C907 C177 C390 O393 171(3)
C907 C177 C390 C391 3(4)
C392 C391 C390 O393 -173(3)
C95 C391 C390 O393 13(5)
C392 C391 C390 C177 -4(4)
C95 C391 C390 C177 -178(2)
N19 C92 C399 C113 -7(6)
C577 C92 C399 C113 -170(3)
O27 C113 C399 C92 -172(3)
C60 C113 C399 C92 6(5)
C277 C938 C420 C278 3(7)
C277 C938 C420 C417 -173(5)
N279 C278 C420 C938 -180(4)
C43 C278 C420 C938 -4(5)
N279 C278 C420 C417 -2(6)
C43 C278 C420 C417 173(3)
C23 C65 C966 C186 8(6)
C114 C65 C966 C186 175(3)
C951 C186 C966 C65 0(5)
C382 C135 C383 C188 -2(7)
C384 C188 C383 C135 173(3)
C824 C188 C383 C135 3(5)
C390 C391 C392 N894 3(4)
C95 C391 C392 N894 178(2)
C390 C391 C392 C697 -175(3)
C95 C391 C392 C697 0(4)
C907 N894 C392 C391 -2(3)
Zn21 N894 C392 C391 168(2)
C907 N894 C392 C697 177(2)
Zn21 N894 C392 C697 -14(3)
N897 C697 C392 C391 -174(3)
C115 C697 C392 C391 -1(4)
N897 C697 C392 N894 8(4)
C115 C697 C392 N894 -179(2)
C904 C58 C417 O766 -179(4)
C904 C58 C417 C420 -2(8)
C333 O766 C417 C58 -17(10)
C333 O766 C417 C420 165(5)
C938 C420 C417 C58 -179(5)
C278 C420 C417 C58 4(7)
C938 C420 C417 O766 -1(8)
C278 C420 C417 O766 -178(4)
C178 N49 C418 O777 -21(12)
C178 N49 C418 C904 180(4)
N279 C904 C418 O777 149(4)
C58 C904 C418 O777 -37(7)
N279 C904 C418 N49 -49(8)
C58 C904 C418 N49 125(7)
C824 C188 C384 C708 -15(7)
C383 C188 C384 C708 178(3)
C18 C708 C384 C188 5(6)
C256 C930 C255 C805 2(8)
C256 C930 C255 O337 177(4)
C925 C805 C255 C930 180(5)
C924 C805 C255 C930 -6(7)
C925 C805 C255 O337 4(7)
C924 C805 C255 O337 179(3)
C611 O337 C255 C930 -1(7)
C611 O337 C255 C805 175(3)
C267 C59 C268 C310 165(5)
O311 C59 C268 C310 -17(9)
C267 C59 C268 C832 0(9)
O311 C59 C268 C832 179(4)
C656 C310 C268 C59 171(5)
C656 C310 C268 C832 -25(8)
C167 C832 C268 C59 169(4)
N923 C832 C268 C59 3(7)
C167 C832 C268 C310 2(8)
N923 C832 C268 C310 -164(4)
C960 C125 C312 C313 -4(5)
N48 C485 C256 N22 -143(8)
O111 C485 C256 N22 30(12)
N48 C485 C256 C930 43(7)
O111 C485 C256 C930 -144(4)
C924 N22 C256 C485 -174(8)
Zn20 N22 C256 C485 6(11)
C924 N22 C256 C930 1(7)
Zn20 N22 C256 C930 -179.0(18)
C255 C930 C256 C485 178(5)
C255 C930 C256 N22 1(6)
C73 N806 C318 C21 -2(5)
Cu3 N806 C318 C21 -171(2)
C110 C21 C318 N806 -2(5)
C291 C906 C293 C988 -4(5)
C150 C906 C293 C988 179(3)
C150 C906 C291 C100 -175(3)
C293 C906 C291 C100 8(6)
C150 C906 C291 N929 0(5)
C293 C906 C291 N929 -177(3)
N925 C100 C291 C906 175(3)
C84 C100 C291 C906 -7(6)
N925 C100 C291 N929 0(5)
C84 C100 C291 N929 179(2)
C292 N929 C291 C906 3(5)
Zn3 N929 C291 C906 -169(3)
C292 N929 C291 C100 178(3)
Zn3 N929 C291 C100 6(3)
C125 C312 C313 C6 10(6)
C130 C6 C313 C312 -6(7)
C68 C898 C252 C80 2(5)
C5 C80 C252 C898 2(5)
C262 C311 C265 C433 3(5)
C7 C316 C315 C314 -4(5)
C454 C48 C253 C564 6(7)
C294 C381 C295 C380 174(5)
C933 C381 C295 C380 0(6)
C294 C381 C295 O421 -5(7)
C933 C381 C295 O421 -179(3)
C955 C380 C295 C381 1(7)
C955 C380 C295 O421 -180(3)
C712 O421 C295 C381 -173(8)
C712 O421 C295 C380 7(10)
C316 C315 C314 C145 1(5)
C916 C145 C314 C315 -1(5)
C266 N47 C262 C263 28(6)
C266 N47 C262 C311 -153(3)
C265 C311 C262 C263 -2(6)
C265 C311 C262 N47 179(3)
N47 C262 C263 C657 174(4)
C311 C262 C263 C657 -4(7)
C268 C59 C267 C919 3(7)
O311 C59 C267 C919 -176(3)
N923 C919 C267 C59 -10(6)
C266 C919 C267 C59 174(4)
C420 C938 C277 C937 6(7)
C43 C937 C277 C938 -12(6)
C150 C51 C292 N929 -6(6)
C150 C51 C292 C190 -177(3)
C291 N929 C292 C51 1(6)
Zn3 N929 C292 C51 171(3)
C291 N929 C292 C190 173(3)
Zn3 N929 C292 C190 -16(4)
N923 C919 C266 O113 -133(7)
C267 C919 C266 O113 42(8)
N923 C919 C266 N47 33(7)
C267 C919 C266 N47 -152(3)
C262 N47 C266 O113 1(5)
C262 N47 C266 C919 -171(4)
C96 C47 C275 C951 2(6)
C186 C951 C275 C47 -178(3)
C918 C951 C275 C47 6(5)
C295 C381 C294 C141 -177(4)
C933 C381 C294 C141 -6(6)
C507 C141 C294 C381 -2(5)
C805 C925 C258 C345 -2(7)
C16 O999 C270 C271 -166(3)
C802 C271 C270 O999 56(5)
C272 C271 C270 O999 -74(4)
C150 O988 C767 C792 160(4)
C100 C84 C988 C293 1(5)
C906 C293 C988 C84 0(5)
C417 O766 C333 C414 -159(7)
N44 C406 C879 C181 180(4)
C63 C406 C879 C181 -7(7)
C880 C181 C879 C406 0(9)
C8 C897 C666 C787 0(3)
N54 C787 C666 C897 -176(3)
C532 C787 C666 C897 0(3)
C924 C151 C345 C258 -4(6)
N26 C151 C345 C258 176(3)
C925 C258 C345 C151 3(5)
C897 C8 C667 C532 -1(3)
C178 C26 C665 C565 1(4)
C523 C565 C665 C26 -3(6)
C63 C3 C880 C181 -3(7)
C879 C181 C880 C3 5(8)
C5 N565 C675 C25 -168(3)
Zn6 N565 C675 C25 27(4)
N920 C25 C675 N565 29(5)
C37 C25 C675 N565 -152(3)
C48 C253 C564 C103 179(4)
C48 C253 C564 C803 5(7)
C24 C103 C564 C253 176(5)
C24 C103 C564 C803 -10(8)
N921 C803 C564 C253 -12(6)
C99 C803 C564 C253 177(4)
N921 C803 C564 C103 174(4)
C99 C803 C564 C103 2(6)
C255 O337 C611 C341 -179(5)
C612 C341 C611 O337 54(8)
C613 C341 C611 O337 -171(5)
C961 C36 C676 C75 -6(4)
C961 C36 C676 O675 -165(3)
C915 C75 C676 C36 5(3)
C962 C75 C676 C36 -178(3)
C915 C75 C676 O675 164(2)
C962 C75 C676 O675 -19(4)
C61 O702 C725 C726 -159(3)
C803 N921 C454 C176 -179(4)
Cu3 N921 C454 C176 15(5)
C803 N921 C454 C48 3(5)
Cu3 N921 C454 C48 -163(2)
C253 C48 C454 N921 -10(6)
C253 C48 C454 C176 173(4)
C178 C54 C523 C565 -3(5)
C665 C565 C523 C54 4(5)
O27 C171 C629 C630 69(5)
O27 C171 C629 C455 -56(7)
O702 C725 C726 C728 -167(3)
O702 C725 C726 C727 66(4)
C268 C310 C656 C833 39(7)
C167 C833 C656 C310 -29(7)
C811 C2 C810 C812 178(3)
C811 C2 C810 C119 -4(4)
C705 C812 C810 C2 -178(3)
C705 C812 C810 C119 4(4)
N912 C119 C810 C2 179(3)
C127 C119 C810 C2 1(4)
N912 C119 C810 C812 -3(4)
C127 C119 C810 C812 179(2)
C262 C263 C657 C433 9(7)
C151 N26 C176 C454 -174(4)
Zn20 N26 C176 C454 32(5)
N921 C454 C176 N26 23(6)
C48 C454 C176 N26 -160(4)
C834 N835 C836 C806 -174(3)
Zn6 N835 C836 C806 35(6)
C142 C806 C836 N835 -155(4)
N805 C806 C836 N835 26(6)
C822 C823 C713 C78 -3(7)
C822 C823 C713 O434 164(3)
C714 C78 C713 C823 -180(5)
C62 C78 C713 C823 2(8)
C714 C78 C713 O434 11(7)
C62 C78 C713 O434 -166(4)
C546 O434 C713 C823 -5(6)
C546 O434 C713 C78 164(4)
C62 C78 C714 C545 -7(8)
C713 C78 C714 C545 176(4)
C295 O421 C712 C582 171(6)
C698 C582 C712 O421 -110(11)
C518 C582 C712 O421 77(16)
C185 N50 C190 O222 -7(6)
C185 N50 C190 C292 167(3)
C51 C292 C190 O222 138(5)
N929 C292 C190 O222 -34(5)
C51 C292 C190 N50 -35(5)
N929 C292 C190 N50 153(3)
C834 C155 C545 C714 -14(8)
C78 C714 C545 C155 11(9)
C713 O434 C546 C180 -170(3)
N54 C787 C532 C667 173(4)
C666 C787 C532 C667 -2(5)
C8 C667 C532 C787 2(6)
C390 O393 C590 C591 -164(4)
C59 O311 C276 C511 -174(5)
O393 C590 C591 C593 67(5)
O393 C590 C591 C592 -156(5)
C263 C657 C433 C265 -10(8)
C311 C265 C433 C657 3(7)
C699 N201 C513 C514 6(4)
Zn1 N201 C513 C514 -163(2)
C699 N201 C513 C830 -172.8(19)
Zn1 N201 C513 C830 18(3)
O28 C830 C513 C514 -148(3)
N42 C830 C513 C514 26(3)
O28 C830 C513 N201 31(3)
N42 C830 C513 N201 -155.1(19)
N201 C513 C514 C61 2(4)
C830 C513 C514 C61 -179(2)
O702 C61 C514 C513 -177(3)
C701 C61 C514 C513 -12(4)
O311 C276 C511 C609 54(8)
O311 C276 C511 C934 -47(7)
C911 C580 C578 C677 -6(6)
C911 C580 C578 N51 -173(3)
C577 N51 C578 C677 -178(3)
C577 N51 C578 C580 -9(5)
C584 C587 C583 C585 4(7)
C584 C587 C583 N41 -172(4)
C589 N41 C583 C587 17(6)
C589 N41 C583 C585 -159(4)
C185 C191 C189 C688 0(8)
C587 C583 C585 C586 -1(7)
N41 C583 C585 C586 176(3)
C586 C588 C584 C587 21(7)
C583 C587 C584 C588 -13(7)
C584 C588 C586 C585 -18(7)
C583 C585 C586 C588 6(6)
C578 C580 C911 C711 0(4)
C484 C482 C480 C481 0(2)
C484 C482 C480 N48 -167(5)
C485 N48 C480 C482 -27(5)
C485 N48 C480 C481 165(3)
O988 C767 C792 C678 156(5)
O988 C767 C792 C549 -68(7)
C480 C482 C484 C443 -10(6)
O434 C546 C180 C183 96(5)
O434 C546 C180 C182 -165(4)
C443 C483 C481 C480 8(7)
C482 C480 C481 C483 0(3)
N48 C480 C481 C483 169(5)
C190 N50 C185 C191 58(7)
C190 N50 C185 C192 -150(5)
C189 C191 C185 N50 173(5)
C189 C191 C185 C192 17(10)
C319 C192 C185 N50 -178(6)
C319 C192 C185 C191 -21(9)
C580 C911 C711 C679 7(5)
C191 C189 C688 C319 -11(6)
C911 C711 C679 C677 -8(6)
C580 C578 C677 C679 5(6)
N51 C578 C677 C679 172(3)
C711 C679 C677 C578 2(6)
C36 C676 O675 C669 -37(8)
C75 C676 O675 C669 160(6)
O766 C333 C414 C519 -34(11)
O766 C333 C414 C413 78(11)
C185 C192 C319 C688 16(13)
C189 C688 C319 C192 3(11)
F79 F78 B55 F77 140(7)
F79 F78 B55 F81 -85(6)
F79 F78 B55 F80 29(5)
F78 F79 B55 F77 -93(15)
F78 F79 B55 F81 102(5)
F78 F79 B55 F80 -156(3)
C482 C484 C443 C483 16(10)
C481 C483 C443 C484 -16(11)
Cl88 CL55 C668 Cl44 -58(3)
C676 O675 C669 C978 -62(14)
O675 C669 C978 C655 -114(10)
O675 C669 C978 C853 -14(13)
